data_4085329
loop_
_publ_author_name
'Rezaei Rad, Babak'
'Chakraborty, Uttam'
'M\"uhldorf, Bernd'
'Sklorz, Julian A. W.'
'Bodensteiner, Michael'
'M\"uller, Christian'
'Wolf, Robert'

_publ_section_title
;
 Synthesis, Structure, and Reactivity of Pentamethylcyclopentadienyl
 2,4,6-Triphenylphosphinine Iron Complexes
;
_journal_issue 3
_journal_name_full Organometallics
_journal_page_first 622
_journal_paper_doi 10.1021/om501161y
_journal_volume 34
_journal_year 2015
_chemical_formula_moiety 'C33 H32 Fe P, C20 H40 K O8'
_chemical_formula_sum 'C53 H72 Fe K O8 P'
_chemical_formula_weight 963.03
_chemical_name_systematic
;
 ?
;
_space_group_crystal_system triclinic
_space_group_IT_number 2
_space_group_name_Hall '-P 1'
_space_group_name_H-M_alt 'P -1'
_symmetry_space_group_name_Hall '-P 1'
_symmetry_space_group_name_H-M 'P -1'
_atom_sites_solution_hydrogens geom
_atom_sites_solution_primary direct
_atom_sites_solution_secondary difmap
_audit_creation_date 2014-08-26
_audit_creation_method
;
Olex2 1.2
(compiled 2014.05.21 svn.r2940 for OlexSys, GUI svn.r4846)
;
_cell_angle_alpha 95.026(2)
_cell_angle_beta 91.723(2)
_cell_angle_gamma 91.733(2)
_cell_formula_units_Z 4
_cell_length_a 12.2587(3)
_cell_length_b 12.8618(3)
_cell_length_c 32.6338(6)
_cell_measurement_reflns_used 22610
_cell_measurement_temperature 123(1)
_cell_measurement_theta_max 70.8002
_cell_volume 5120.4(2)
_computing_cell_refinement
'CrysAlisPro, Agilent Technologies, Version 1.171.35.19 (release 27-10-2011 CrysAlis171 .NET) (compiled Oct 27 2011,15:02:11)'
_computing_data_collection
'CrysAlisPro, Agilent Technologies, Version 1.171.35.19 (release 27-10-2011 CrysAlis171 .NET) (compiled Oct 27 2011,15:02:11)'
_computing_data_reduction
'CrysAlisPro, Agilent Technologies, Version 1.171.35.19 (release 27-10-2011 CrysAlis171 .NET) (compiled Oct 27 2011,15:02:11)'
_computing_molecular_graphics 'Olex2 (Dolomanov et al., 2009)'
_computing_publication_material 'Olex2 (Dolomanov et al., 2009)'
_computing_structure_refinement 'ShelXL (Sheldrick, 2008)'
_computing_structure_solution 'ShelXS (Sheldrick, 2008)'
_diffrn_ambient_temperature 123(1)
_diffrn_detector_area_resol_mean 10.3546
_diffrn_measured_fraction_theta_full 0.955
_diffrn_measured_fraction_theta_max 0.955
_diffrn_measurement_details
;
  1 omega  -75.00   20.00   0.5000    3.0000
omega____ theta____ kappa____ phi______ frames
    -      -40.9564   99.0000 -152.0000 190

  2 omega  -68.00   28.00   0.5000    3.0000
omega____ theta____ kappa____ phi______ frames
    -      -40.9564   57.0000  120.0000 192

  3 omega -112.00  -16.00   0.5000    3.0000
omega____ theta____ kappa____ phi______ frames
    -      -40.9564  -57.0000  -30.0000 192

  4 omega   23.00  135.00   0.5000   30.0000
omega____ theta____ kappa____ phi______ frames
    -      101.1429  -77.0000 -120.0000 224

  5 omega   30.00  121.00   0.5000   30.0000
omega____ theta____ kappa____ phi______ frames
    -      101.1429 -125.0000  120.0000 182

  6 omega   25.00   69.00   0.5000   30.0000
omega____ theta____ kappa____ phi______ frames
    -      101.1429  -30.0000   60.0000 88

  7 omega   18.00  109.00   0.5000   30.0000
omega____ theta____ kappa____ phi______ frames
    -      101.1429  -94.0000 -180.0000 182

  8 omega   24.00   69.00   0.5000   30.0000
omega____ theta____ kappa____ phi______ frames
    -      101.1429  -30.0000  -60.0000 90

  9 omega   67.00  152.00   0.5000   30.0000
omega____ theta____ kappa____ phi______ frames
    -      101.1429   77.0000   30.0000 170

 10 omega   41.00   99.00   0.5000   30.0000
omega____ theta____ kappa____ phi______ frames
    -      101.1429   15.0000  -90.0000 116

 11 omega  120.00  154.00   0.5000   30.0000
omega____ theta____ kappa____ phi______ frames
    -      101.1429   15.0000  -90.0000 68

 12 omega   71.00  155.00   0.5000   30.0000
omega____ theta____ kappa____ phi______ frames
    -      101.1429   30.0000  -30.0000 168

 13 omega -115.00  -11.00   0.5000    3.0000
omega____ theta____ kappa____ phi______ frames
    -      -40.9564  -57.0000   30.0000 208

 14 omega -120.00   -7.00   0.5000    3.0000
omega____ theta____ kappa____ phi______ frames
    -      -40.9564  -77.0000 -120.0000 226

 15 omega -115.00  -11.00   0.5000    3.0000
omega____ theta____ kappa____ phi______ frames
    -      -40.9564  -57.0000  120.0000 208

 16 omega -159.00  -51.00   0.5000   30.0000
omega____ theta____ kappa____ phi______ frames
    -      -83.0000  -70.0000  -97.0000 216

 17 omega -161.00  -50.00   0.5000   30.0000
omega____ theta____ kappa____ phi______ frames
    -      -83.0000  -75.0000  154.0000 222

 18 omega   67.00  158.00   0.5000   30.0000
omega____ theta____ kappa____ phi______ frames
    -      101.1429   77.0000  -30.0000 182

 19 omega   67.00   92.00   0.5000   30.0000
omega____ theta____ kappa____ phi______ frames
    -      101.1429   77.0000   60.0000 50

 20 omega   74.00  158.00   0.5000   30.0000
omega____ theta____ kappa____ phi______ frames
    -      101.1429   45.0000  120.0000 168
;
_diffrn_measurement_device_type 'SuperNova, Single source at offset, Atlas'
_diffrn_measurement_method '\w scans'
_diffrn_orient_matrix_UB_11 0.0301463000
_diffrn_orient_matrix_UB_12 0.0854405000
_diffrn_orient_matrix_UB_13 0.0349183000
_diffrn_orient_matrix_UB_21 0.0614185000
_diffrn_orient_matrix_UB_22 0.0631641000
_diffrn_orient_matrix_UB_23 -0.0305860000
_diffrn_orient_matrix_UB_31 -0.1055605000
_diffrn_orient_matrix_UB_32 0.0564123000
_diffrn_orient_matrix_UB_33 -0.0096829000
_diffrn_radiation_monochromator mirror
_diffrn_radiation_type CuK\a
_diffrn_radiation_wavelength 1.54178
_diffrn_reflns_av_R_equivalents 0.0545
_diffrn_reflns_av_unetI/netI 0.0430
_diffrn_reflns_limit_h_max 13
_diffrn_reflns_limit_h_min -14
_diffrn_reflns_limit_k_max 15
_diffrn_reflns_limit_k_min -15
_diffrn_reflns_limit_l_max 39
_diffrn_reflns_limit_l_min -39
_diffrn_reflns_number 52905
_diffrn_reflns_theta_full 70.93
_diffrn_reflns_theta_max 70.93
_diffrn_reflns_theta_min 3.45
_diffrn_source 'SuperNova (Cu) X-ray Source'
_exptl_absorpt_coefficient_mu 3.791
_exptl_absorpt_correction_T_max 0.765
_exptl_absorpt_correction_T_min 0.335
_exptl_absorpt_correction_type analytical
_exptl_absorpt_process_details
'CrysAlisPro, Agilent Technologies, Version 1.171.35.19 (release 27-10-2011 CrysAlis171 .NET) (compiled Oct 27 2011,15:02:11) Analytical numeric absorption correction using a multifaceted crystal model based on expressions derived by R.C. Clark & J.S. Reid. (Clark, R. C. & Reid, J. S. (1995). Acta Cryst. A51, 887-897)'
_exptl_crystal_colour 'clear dark red'
_exptl_crystal_colour_lustre clear
_exptl_crystal_colour_modifier dark
_exptl_crystal_colour_primary red
_exptl_crystal_density_diffrn 1.249
_exptl_crystal_density_method 'not measured'
_exptl_crystal_description plate
_exptl_crystal_F_000 2056
_exptl_crystal_size_max 0.2615
_exptl_crystal_size_mid 0.1416
_exptl_crystal_size_min 0.0437
_refine_diff_density_max 0.511
_refine_diff_density_min -0.770
_refine_diff_density_rms 0.052
_refine_ls_extinction_method none
_refine_ls_goodness_of_fit_ref 1.028
_refine_ls_hydrogen_treatment mixed
_refine_ls_matrix_type full
_refine_ls_number_parameters 1353
_refine_ls_number_reflns 18868
_refine_ls_number_restraints 43
_refine_ls_restrained_S_all 1.027
_refine_ls_R_factor_all 0.0624
_refine_ls_R_factor_gt 0.0571
_refine_ls_shift/su_max 0.004
_refine_ls_shift/su_mean 0.000
_refine_ls_structure_factor_coef Fsqd
_refine_ls_weighting_details 'calc w=1/[\s^2^(Fo^2^)+(0.0680P)^2^+3.9818P] where P=(Fo^2^+2Fc^2^)/3'
_refine_ls_weighting_scheme calc
_refine_ls_wR_factor_gt 0.1460
_refine_ls_wR_factor_ref 0.1510
_reflns_number_gt 16881
_reflns_number_total 18868
_reflns_threshold_expression >2\s(I)
_cod_data_source_file om501161y_si_002.cif
_cod_data_source_block K1
_cod_depositor_comments 'Adding full bibliography for 4085329--4085336.cif.'
_cod_database_code 4085329
_chemical_oxdiff_formula 'C120 H90 Fe4 K4'
_reflns_odcompleteness_completeness 98.93
_reflns_odcompleteness_iscentric 1
_reflns_odcompleteness_theta 64.99
_olex2_refinement_description
;
1. Others
 Fixed Sof: C21(0.5) C22(0.5) C23(0.5) C24(0.5) C25(0.5) C26(0.5) H26A(0.5)
 H26B(0.5) H26C(0.5) C27(0.5) H27A(0.5) H27B(0.5) H27C(0.5) C28(0.5) H28A(0.5)
 H28B(0.5) H28C(0.5) C29(0.5) H29A(0.5) H29B(0.5) H29C(0.5) C30(0.5) H30A(0.5)
 H30B(0.5) H30C(0.5) C41(0.5) C42(0.5) C43(0.5) C44(0.5) C45(0.5) C46(0.5)
 H46A(0.5) H46B(0.5) H46C(0.5) C47(0.5) H47A(0.5) H47B(0.5) H47C(0.5) C48(0.5)
 H48A(0.5) H48B(0.5) H48C(0.5) C49(0.5) H49A(0.5) H49B(0.5) H49C(0.5) C50(0.5)
 H50A(0.5) H50B(0.5) H50C(0.5)
 Fixed Uiso: H2A(0.038) H4A(0.045) H12A(0.054) H13A(0.07) H14A(0.078)
 H15A(0.077) H16A(0.057) H26A(0.096) H26B(0.096) H26C(0.096) H27A(0.093)
 H27B(0.093) H27C(0.093) H28A(0.073) H28B(0.073) H28C(0.073) H29A(0.079)
 H29B(0.079) H29C(0.079) H30A(0.094) H30B(0.094) H30C(0.094) H46A(0.081)
 H46B(0.081) H46C(0.081) H47A(0.081) H47B(0.081) H47C(0.081) H48A(0.075)
 H48B(0.075) H48C(0.075) H49A(0.084) H49B(0.084) H49C(0.084) H50A(0.088)
 H50B(0.088) H50C(0.088) H32A(0.058) H33A(0.076) H34A(0.079) H35A(0.072)
 H36A(0.055) H52A(0.071) H53A(0.091) H55A(0.078) H56A(0.062) H10A(0.07)
 H11A(0.087) H11B(0.094) H13B(0.097) H13C(0.118) H13D(0.129) H13E(0.106)
 H20A(0.083) H20B(0.083) H20C(0.089) H20D(0.089) H20E(0.094) H20F(0.094)
 H20G(0.087) H20H(0.087) H20I(0.084) H20J(0.084) H20K(0.093) H20L(0.093)
 H20M(0.106) H20N(0.106) H20O(0.104) H20P(0.104) H20Q(0.093) H20R(0.093)
 H21A(0.095) H21B(0.095) H21C(0.1) H21D(0.1) H22A(0.088) H22B(0.088)
 H21E(0.154) H21F(0.154) H21G(0.154) H21H(0.107) H21I(0.107) H21J(0.107)
 H21K(0.13) H21L(0.13) H21M(0.13) H21N(0.208) H21O(0.208) H21P(0.208)
 H22C(0.252) H22D(0.252) H22E(0.252) H23A(0.118) H23B(0.118) H23C(0.125)
 H23D(0.125) H23E(0.095) H23F(0.095) H23G(0.093) H23H(0.093) H23I(0.081)
 H23J(0.081) H23K(0.137) H23L(0.137) H23M(0.235) H23N(0.235) H23O(0.111)
 H23P(0.111) H27D(0.081) H27E(0.081) H27F(0.235) H27G(0.235) H27H(0.111)
 H27I(0.111) H27X(0.137) H27J(0.137) H30D(0.144) H30E(0.144) H30F(0.162)
 H30G(0.162) H30H(0.19) H30I(0.19) H30J(0.197) H30K(0.197) H30L(0.126)
 H30M(0.126) H30N(0.138) H30O(0.138) H30P(0.118) H30Q(0.118) H30R(0.116)
 H30S(0.116) H30T(0.11) H30U(0.11) H31A(0.126) H31B(0.126) H31C(0.129)
 H31D(0.129) H31E(0.138) H31F(0.138) H11C(0.088) H11D(0.088) H11E(0.076)
 H54A(0.083) H13F(0.137) H10B(0.088) H152(0.164) H15D(0.191) H15E(0.171)
 H15F(0.139) H15G(0.112) H604(0.088) H652(0.164) H653(0.191) H654(0.171)
 H655(0.139) H656(0.112) H50D(0.167) H50E(0.167) H50F(0.139) H50G(0.139)
 H50H(0.148) H50I(0.148) H50J(0.204) H50K(0.204) H51E(0.167) H51F(0.167)
 H51A(0.139) H51B(0.139) H51C(0.148) H51D(0.148) H51G(0.204) H51H(0.204)
 H19A(0.138) H19B(0.138) H19C(0.13) H19D(0.13) H19E(0.179) H19F(0.179)
 H19G(0.297) H19H(0.297) H29P(0.135) H29Q(0.135) H29R(0.116) H29S(0.116)
 H29T(0.19) H29U(0.19) H29V(0.153) H29W(0.153)
 Fixed X: H2A(0.4547) H4A(0.2056) H12A(0.5343) H13A(0.5967) H14A(0.5401)
 H15A(0.4232) H16A(0.3577) H26A(0.6791) H26B(0.6211) H26C(0.5518) H27A(0.7864)
 H27B(0.6979) H27C(0.6864) H28A(0.7287) H28B(0.6068) H28C(0.6621) H29A(0.5734)
 H29B(0.4554) H29C(0.4981) H30A(0.5555) H30B(0.4749) H30C(0.4416) H46A(0.7597)
 H46B(0.6857) H46C(0.6423) H47A(0.7833) H47B(0.6747) H47C(0.6983) H48A(0.6677)
 H48B(0.5401) H48C(0.5949) H49A(0.5563) H49B(0.4536) H49C(0.4614) H50A(0.6198)
 H50B(0.5515) H50C(0.4942) H32A(0.3303) H33A(0.3783) H34A(0.4738) H35A(0.5214)
 H36A(0.4774) H52A(0.1371) H53A(-0.0408) H55A(-0.1409) H56A(0.0349)
 H10A(0.9655) H11A(1.0985) H11B(1.2589) H13B(0.6268) H13C(0.5636) H13D(0.8515)
 H13E(0.9132) H20A(0.2624) H20B(0.2146) H20C(0.1379) H20D(0.2662) H20E(0.2894)
 H20F(0.1676) H20G(0.2111) H20H(0.2287) H20I(0.0819) H20J(0.0515) H20K(-0.1191)
 H20L(-0.1067) H20M(-0.2308) H20N(-0.2441) H20O(-0.2746) H20P(-0.1507) H20Q(-
 0.1127) H20R(-0.2382) H21A(-0.1973) H21B(-0.1469) H21C(-0.0079) H21D(-0.0581)
 H22A(0.1299) H22B(0.1552) H21E(0.853) H21F(0.8622) H21G(0.9461) H21H(0.5973)
 H21I(0.5932) H21J(0.6935) H21K(0.4879) H21L(0.5445) H21M(0.5248) H21N(0.6663)
 H21O(0.7728) H21P(0.6607) H22C(0.8983) H22D(0.9757) H22E(0.9268) H23A(-0.1693)
 H23B(-0.2646) H23C(-0.1315) H23D(-0.2466) H23E(-0.0503) H23F(-0.1656) H23G(-
 0.171) H23H(-0.0432) H23I(0.2141) H23J(0.0875) H23K(0.2174) H23L(0.1007)
 H23M(0.1749) H23N(0.2908) H23O(0.2376) H23P(0.3215) H27D(0.0745) H27E(0.056)
 H27F(0.2944) H27G(0.3195) H27H(0.2032) H27I(0.1526) H27X(0.221) H27J(0.2489)
 H30D(0.4288) H30E(0.4281) H30F(0.2474) H30G(0.2553) H30H(0.0975) H30I(0.0838)
 H30J(0.0084) H30K(0.1267) H30L(0.1223) H30M(0.0007) H30N(0.0558) H30O(0.0621)
 H30P(0.1936) H30Q(0.1937) H30R(0.3635) H30S(0.3783) H30T(0.5364) H30U(0.5265)
 H31A(0.5045) H31B(0.6201) H31C(0.6431) H31D(0.5326) H31E(0.5774) H31F(0.5653)
 H11C(1.3039) H11D(1.1843) H11E(1.0261) H54A(-0.1805) H13F(0.6768) H10B(0.7546)
 H152(0.8) H15D(0.7868) H15E(0.7592) H15F(0.7634) H15G(0.7764) H604(0.9687)
 H652(0.8923) H653(0.8717) H654(0.7789) H655(0.7134) H656(0.7199) H50D(0.2871)
 H50E(0.2722) H50F(0.1071) H50G(0.1539) H50H(-0.0042) H50I(0.0665) H50J(0.1528)
 H50K(0.0759) H51E(0.2818) H51F(0.2999) H51A(0.1475) H51B(0.1197) H51C(0.0635)
 H51D(0.0153) H51G(0.1204) H51H(0.1605) H19A(0.3971) H19B(0.5086) H19C(0.4565)
 H19D(0.5751) H19E(0.5707) H19F(0.4773) H19G(0.3667) H19H(0.4638) H29P(0.4996)
 H29Q(0.5281) H29R(0.5143) H29S(0.587) H29T(0.4322) H29U(0.3952) H29V(0.2919)
 H29W(0.2851)
 Fixed Y: H2A(0.923) H4A(0.7148) H12A(1.0433) H13A(1.193) H14A(1.2296)
 H15A(1.1136) H16A(0.9643) H26A(0.7807) H26B(0.8765) H26C(0.7878) H27A(0.8704)
 H27B(0.9037) H27C(0.9339) H28A(0.6744) H28B(0.6632) H28C(0.7744) H29A(0.4682)
 H29B(0.4955) H29C(0.5314) H30A(0.532) H30B(0.6204) H30C(0.5356) H46A(0.8675)
 H46B(0.9378) H46C(0.8939) H47A(0.8189) H47B(0.8198) H47C(0.9054) H48A(0.5691)
 H48B(0.5571) H48C(0.6547) H49A(0.4663) H49B(0.5208) H49C(0.4968) H50A(0.6535)
 H50B(0.7547) H50C(0.6451) H32A(0.6041) H33A(0.5563) H34A(0.6722) H35A(0.8365)
 H36A(0.8849) H52A(0.7121) H53A(0.6801) H55A(0.7004) H56A(0.7373) H10A(0.0497)
 H11A(-0.0148) H11B(-0.0669) H13B(0.1571) H13C(0.1074) H13D(-0.0156)
 H13E(0.0296) H20A(0.0755) H20B(-0.0205) H20C(0.0964) H20D(0.1064) H20E(0.2913)
 H20F(0.2739) H20G(0.4518) H20H(0.4173) H20I(0.5323) H20J(0.554) H20K(0.4624)
 H20L(0.5694) H20M(0.507) H20N(0.3976) H20O(0.3889) H20P(0.4208) H20Q(0.2577)
 H20R(0.2292) H21A(0.0848) H21B(0.0758) H21C(-0.0326) H21D(-0.0281) H22A(-
 0.0618) H22B(0.0463) H21E(-0.1951) H21F(-0.074) H21G(-0.1288) H21H(-0.0788)
 H21I(0.0314) H21J(0.0033) H21K(-0.081) H21L(-0.0066) H21M(0.0329) H21N(-
 0.2104) H21O(-0.147) H21P(-0.0916) H22C(-0.2775) H22D(-0.1845) H22E(-0.1855)
 H23A(0.078) H23B(0.137) H23C(-0.0068) H23D(0.0269) H23E(0.0973) H23F(0.1262)
 H23G(0.2704) H23H(0.2611) H23I(0.5146) H23J(0.4902) H23K(0.4909) H23L(0.4344)
 H23M(0.2804) H23N(0.3362) H23O(0.2371) H23P(0.3332) H27D(0.4926) H27E(0.4558)
 H27F(0.3664) H27G(0.3646) H27H(0.2395) H27I(0.2694) H27X(0.5142) H27J(0.5137)
 H30D(0.2543) H30E(0.2681) H30F(0.3281) H30G(0.2114) H30H(0.2233) H30I(0.3404)
 H30J(0.3024) H30K(0.2804) H30L(0.4208) H30M(0.4364) H30N(0.6041) H30O(0.5934)
 H30P(0.731) H30Q(0.7417) H30R(0.7969) H30S(0.6827) H30T(0.6602) H30U(0.777)
 H31A(0.7182) H31B(0.6949) H31C(0.5476) H31D(0.5717) H31E(0.3944) H31F(0.3856)
 H11C(-0.0208) H11D(0.0765) H11E(0.1326) H54A(0.6701) H13F(0.0229) H10B(0.276)
 H152(0.4447) H15D(0.6172) H15E(0.6488) H15F(0.5134) H15G(0.344) H604(0.2278)
 H652(0.3538) H653(0.5301) H654(0.6402) H655(0.5852) H656(0.4077) H50D(0.6621)
 H50E(0.5399) H50F(0.5471) H50G(0.6528) H50H(0.6423) H50I(0.7455) H50J(0.7289)
 H50K(0.6316) H51E(0.7274) H51F(0.7304) H51A(0.7897) H51B(0.7573) H51C(0.6548)
 H51D(0.6375) H51G(0.4977) H51H(0.509) H19A(0.4659) H19B(0.4799) H19C(0.3317)
 H19D(0.3674) H19E(0.2453) H19F(0.1872) H19G(0.2278) H19H(0.2541) H29P(0.4264)
 H29Q(0.3992) H29R(0.26) H29S(0.25) H29T(0.1959) H29U(0.1433) H29V(0.2538)
 H29W(0.2534)
 Fixed Z: H2A(0.9205) H4A(0.9209) H12A(0.8914) H13A(0.8649) H14A(0.7995)
 H15A(0.7608) H16A(0.7874) H26A(0.7753) H26B(0.7971) H26C(0.7714) H27A(0.8749)
 H27B(0.9067) H27C(0.8613) H28A(0.9399) H28B(0.9525) H28C(0.9514) H29A(0.8839)
 H29B(0.8694) H29C(0.9143) H30A(0.7823) H30B(0.7735) H30C(0.8029) H46A(0.8194)
 H46B(0.8479) H46C(0.8039) H47A(0.923) H47B(0.9472) H47C(0.917) H48A(0.9323)
 H48B(0.9281) H48C(0.9537) H49A(0.8351) H49B(0.8182) H49C(0.8645) H50A(0.7643)
 H50B(0.769) H50C(0.7718) H32A(0.9524) H33A(1.0167) H34A(1.0636) H35A(1.0454)
 H36A(0.9805) H52A(0.7866) H53A(0.7627) H55A(0.8773) H56A(0.9019) H10A(0.585)
 H11A(0.6144) H11B(0.6431) H13B(0.5493) H13C(0.4829) H13D(0.4576) H13E(0.5238)
 H20A(0.8878) H20B(0.9089) H20C(0.9586) H20D(0.9598) H20E(0.9799) H20F(0.9922)
 H20G(0.9823) H20H(0.9356) H20I(0.9216) H20J(0.968) H20K(0.9506) H20L(0.931)
 H20M(0.8763) H20N(0.894) H20O(0.8209) H20P(0.8171) H20Q(0.78) H20R(0.7806)
 H21A(0.8172) H21B(0.7734) H21C(0.7956) H21D(0.8395) H22A(0.8428) H22B(0.8255)
 H21E(0.7134) H21F(0.7245) H21G(0.6951) H21H(0.7166) H21I(0.6997) H21J(0.727)
 H21K(0.6171) H21L(0.5881) H21M(0.634) H21N(0.5511) H21O(0.5421) H21P(0.5442)
 H22C(0.6073) H22D(0.6255) H22E(0.5805) H23A(0.9099) H23B(0.9323) H23C(0.9631)
 H23D(0.9787) H23E(1.0115) H23F(1.0287) H23G(0.9965) H23H(0.9955) H23I(0.8433)
 H23J(0.838) H23K(0.7757) H23L(0.7725) H23M(0.7711) H23N(0.7698) H23O(0.8312)
 H23P(0.8368) H27D(0.8342) H27E(0.7872) H27F(0.7701) H27G(0.8177) H27H(0.8141)
 H27I(0.7718) H27X(0.7807) H27J(0.8283) H30D(0.564) H30E(0.5165) H30F(0.5212)
 H30G(0.5316) H30H(0.571) H30I(0.5621) H30J(0.6254) H30K(0.6418) H30L(0.6946)
 H30M(0.68) H30N(0.6621) H30O(0.7097) H30P(0.7179) H30Q(0.6702) H30R(0.7026)
 H30S(0.7153) H30T(0.6747) H30U(0.6649) H31A(0.5946) H31B(0.6132) H31C(0.5664)
 H31D(0.544) H31E(0.5335) H31F(0.5808) H11C(0.7117) H11D(0.751) H11E(0.7225)
 H54A(0.808) H13F(0.4361) H10B(0.5863) H152(0.6094) H15D(0.6404) H15E(0.7097)
 H15F(0.7507) H15G(0.7221) H604(0.6911) H652(0.7297) H653(0.7549) H654(0.7154)
 H655(0.6509) H656(0.6272) H50D(0.5134) H50E(0.5056) H50F(0.4844) H50G(0.4699)
 H50H(0.5203) H50I(0.516) H50J(0.5763) H50K(0.5823) H51E(0.5793) H51F(0.532)
 H51A(0.529) H51B(0.573) H51C(0.4995) H51D(0.5427) H51G(0.5485) H51H(0.5035)
 H19A(0.7162) H19B(0.6942) H19C(0.7476) H19D(0.7349) H19E(0.6765) H19F(0.6984)
 H19G(0.6612) H19H(0.6332) H29P(0.7141) H29Q(0.6677) H29R(0.7289) H29S(0.6893)
 H29T(0.6442) H29U(0.6835) H29V(0.6994) H29W(0.6512)
;
_olex2_submission_special_instructions 'No special instructions were received'

loop_
_space_group_symop_id
_space_group_symop_operation_xyz
1 'x, y, z'
2 '-x, -y, -z'

loop_
_atom_site_label
_atom_site_type_symbol
_atom_site_fract_x
_atom_site_fract_y
_atom_site_fract_z
_atom_site_U_iso_or_equiv
_atom_site_adp_type
_atom_site_occupancy
_atom_site_symmetry_multiplicity
_atom_site_calc_flag
_atom_site_refinement_flags
_atom_site_disorder_assembly
_atom_site_disorder_group
C1 C 0.39609(18) 0.88930(19) 0.85941(7) 0.0321(5) Uani 1 1 d . . .
C2 C 0.41133(18) 0.87284(18) 0.90183(7) 0.0313(5) Uani 1 1 d . B .
H2A H 0.4547 0.9230 0.9205 0.038 Uiso 1 1 calc R . .
C3 C 0.36734(18) 0.77601(19) 0.91625(7) 0.0327(5) Uani 1 1 d . . .
C4 C 0.2566(2) 0.7413(2) 0.90145(8) 0.0372(5) Uani 1 1 d . B .
H4A H 0.2056 0.7148 0.9209 0.045 Uiso 1 1 calc R A 2
C5 C 0.22236(19) 0.74635(19) 0.86197(8) 0.0368(5) Uani 1 1 d . . .
C11 C 0.43881(19) 0.98519(19) 0.84252(8) 0.0356(5) Uani 1 1 d . . .
C12 C 0.5111(2) 1.0568(2) 0.86507(9) 0.0446(6) Uani 1 1 d . . .
H12A H 0.5343 1.0433 0.8914 0.054 Uiso 1 1 calc R B .
C13 C 0.5488(3) 1.1470(2) 0.84921(12) 0.0582(8) Uani 1 1 d . . .
H13A H 0.5967 1.1930 0.8649 0.070 Uiso 1 1 calc R . .
C14 C 0.5153(3) 1.1688(3) 0.81014(13) 0.0649(9) Uani 1 1 d . . .
H14A H 0.5401 1.2296 0.7995 0.078 Uiso 1 1 calc R B .
C15 C 0.4450(3) 1.0998(3) 0.78722(12) 0.0642(9) Uani 1 1 d . . .
H15A H 0.4232 1.1136 0.7608 0.077 Uiso 1 1 calc R . .
C16 C 0.4062(2) 1.0094(2) 0.80322(9) 0.0473(6) Uani 1 1 d . . .
H16A H 0.3577 0.9643 0.7874 0.057 Uiso 1 1 calc R B .
C21 C 0.6034(10) 0.7453(13) 0.8273(3) 0.035(2) Uani 0.50 1 d P B 1
C22 C 0.6467(6) 0.7817(6) 0.8666(6) 0.037(2) Uani 0.50 1 d P B 1
C23 C 0.6217(11) 0.7056(12) 0.8951(4) 0.034(3) Uani 0.50 1 d P B 1
C24 C 0.5623(10) 0.6199(9) 0.8718(5) 0.034(2) Uani 0.50 1 d P B 1
C25 C 0.5508(7) 0.6446(10) 0.8300(4) 0.0370(17) Uani 0.50 1 d P B 1
C26 C 0.6149(6) 0.8028(6) 0.7893(2) 0.0639(18) Uani 0.50 1 d P B 1
H26A H 0.6791 0.7807 0.7753 0.096 Uiso 0.50 1 calc PR B 1
H26B H 0.6211 0.8765 0.7971 0.096 Uiso 0.50 1 calc PR B 1
H26C H 0.5518 0.7878 0.7714 0.096 Uiso 0.50 1 calc PR B 1
C27 C 0.7100(4) 0.8813(5) 0.8784(3) 0.0618(18) Uani 0.50 1 d P B 1
H27A H 0.7864 0.8704 0.8749 0.093 Uiso 0.50 1 calc PR B 1
H27B H 0.6979 0.9037 0.9067 0.093 Uiso 0.50 1 calc PR B 1
H27C H 0.6864 0.9339 0.8613 0.093 Uiso 0.50 1 calc PR B 1
C28 C 0.6580(4) 0.7043(5) 0.93849(17) 0.0488(14) Uani 0.50 1 d P B 1
H28A H 0.7287 0.6744 0.9399 0.073 Uiso 0.50 1 calc PR B 1
H28B H 0.6068 0.6632 0.9525 0.073 Uiso 0.50 1 calc PR B 1
H28C H 0.6621 0.7744 0.9514 0.073 Uiso 0.50 1 calc PR B 1
C29 C 0.5183(5) 0.5198(4) 0.8862(2) 0.0526(15) Uani 0.50 1 d P B 1
H29A H 0.5734 0.4682 0.8839 0.079 Uiso 0.50 1 calc PR B 1
H29B H 0.4554 0.4955 0.8694 0.079 Uiso 0.50 1 calc PR B 1
H29C H 0.4981 0.5314 0.9143 0.079 Uiso 0.50 1 calc PR B 1
C30 C 0.5012(5) 0.5771(6) 0.7939(2) 0.0624(18) Uani 0.50 1 d P B 1
H30A H 0.5555 0.5320 0.7823 0.094 Uiso 0.50 1 calc PR B 1
H30B H 0.4749 0.6204 0.7735 0.094 Uiso 0.50 1 calc PR B 1
H30C H 0.4416 0.5356 0.8029 0.094 Uiso 0.50 1 calc PR B 1
C41 C 0.6395(8) 0.7826(8) 0.8453(5) 0.0335(18) Uani 0.50 1 d P B 2
C42 C 0.6521(7) 0.7656(10) 0.8873(4) 0.0342(17) Uani 0.50 1 d P B 2
C43 C 0.6027(9) 0.6647(13) 0.8915(3) 0.030(2) Uani 0.50 1 d P B 2
C44 C 0.5575(6) 0.6224(7) 0.8528(6) 0.033(2) Uani 0.50 1 d P B 2
C45 C 0.5831(9) 0.6953(15) 0.8236(3) 0.037(2) Uani 0.50 1 d P B 2
C46 C 0.6861(5) 0.8794(5) 0.8275(2) 0.0542(15) Uani 0.50 1 d P B 2
H46A H 0.7597 0.8675 0.8194 0.081 Uiso 0.50 1 calc PR B 2
H46B H 0.6857 0.9378 0.8479 0.081 Uiso 0.50 1 calc PR B 2
H46C H 0.6423 0.8939 0.8039 0.081 Uiso 0.50 1 calc PR B 2
C47 C 0.7069(5) 0.8334(5) 0.9217(2) 0.0542(15) Uani 0.50 1 d P B 2
H47A H 0.7833 0.8189 0.9230 0.081 Uiso 0.50 1 calc PR B 2
H47B H 0.6747 0.8198 0.9472 0.081 Uiso 0.50 1 calc PR B 2
H47C H 0.6983 0.9054 0.9170 0.081 Uiso 0.50 1 calc PR B 2
C48 C 0.6012(5) 0.6060(5) 0.92994(18) 0.0502(14) Uani 0.50 1 d P B 2
H48A H 0.6677 0.5691 0.9323 0.075 Uiso 0.50 1 calc PR B 2
H48B H 0.5401 0.5571 0.9281 0.075 Uiso 0.50 1 calc PR B 2
H48C H 0.5949 0.6547 0.9537 0.075 Uiso 0.50 1 calc PR B 2
C49 C 0.5022(5) 0.5170(4) 0.8416(2) 0.0558(16) Uani 0.50 1 d P B 2
H49A H 0.5563 0.4663 0.8351 0.084 Uiso 0.50 1 calc PR B 2
H49B H 0.4536 0.5208 0.8182 0.084 Uiso 0.50 1 calc PR B 2
H49C H 0.4614 0.4968 0.8645 0.084 Uiso 0.50 1 calc PR B 2
C50 C 0.5601(5) 0.6864(6) 0.77810(18) 0.0584(17) Uani 0.50 1 d P B 2
H50A H 0.6198 0.6535 0.7643 0.088 Uiso 0.50 1 calc PR B 2
H50B H 0.5515 0.7547 0.7690 0.088 Uiso 0.50 1 calc PR B 2
H50C H 0.4942 0.6451 0.7718 0.088 Uiso 0.50 1 calc PR B 2
C31 C 0.39883(19) 0.7502(2) 0.95818(8) 0.0373(5) Uani 1 1 d . . .
C32 C 0.3698(2) 0.6516(2) 0.97071(9) 0.0482(6) Uani 1 1 d . . .
H32A H 0.3303 0.6041 0.9524 0.058 Uiso 1 1 calc R B .
C33 C 0.3981(3) 0.6227(3) 1.00957(11) 0.0634(9) Uani 1 1 d . . .
H33A H 0.3783 0.5563 1.0167 0.076 Uiso 1 1 calc R . .
C34 C 0.4549(3) 0.6914(3) 1.03760(10) 0.0658(9) Uani 1 1 d . . .
H34A H 0.4738 0.6722 1.0636 0.079 Uiso 1 1 calc R B .
C35 C 0.4835(3) 0.7892(3) 1.02650(9) 0.0602(8) Uani 1 1 d . . .
H35A H 0.5214 0.8365 1.0454 0.072 Uiso 1 1 calc R . .
C36 C 0.4566(2) 0.8186(3) 0.98734(8) 0.0461(6) Uani 1 1 d . . .
H36A H 0.4774 0.8849 0.9805 0.055 Uiso 1 1 calc R B .
C51 C 0.1079(2) 0.7277(2) 0.84703(9) 0.0413(6) Uani 1 1 d . . .
C52 C 0.0817(3) 0.7104(3) 0.80538(11) 0.0594(8) Uani 1 1 d . . .
H52A H 0.1371 0.7121 0.7866 0.071 Uiso 1 1 calc R B .
C53 C -0.0257(3) 0.6902(3) 0.79091(14) 0.0760(11) Uani 1 1 d . . .
H53A H -0.0408 0.6801 0.7627 0.091 Uiso 1 1 calc R . .
C55 C -0.0849(2) 0.7029(3) 0.85879(14) 0.0649(9) Uani 1 1 d . . .
H55A H -0.1409 0.7004 0.8773 0.078 Uiso 1 1 calc R . .
C56 C 0.0213(2) 0.7246(2) 0.87371(11) 0.0515(7) Uani 1 1 d . . .
H56A H 0.0349 0.7373 0.9019 0.062 Uiso 1 1 calc R B .
C101 C 0.9398(2) 0.1029(2) 0.64675(10) 0.0526(7) Uani 1 1 d D . .
C102 C 0.9164(3) 0.0883(3) 0.60347(10) 0.0580(8) Uani 1 1 d . D .
H10A H 0.9655 0.0497 0.5850 0.070 Uiso 1 1 calc R . .
C103 C 0.8133(3) 0.1257(3) 0.58816(11) 0.0601(8) Uani 1 1 d . . .
C111 C 1.0421(3) 0.0655(3) 0.66493(10) 0.0530(7) Uani 1 1 d . D .
C112 C 1.1153(3) 0.0048(4) 0.64208(11) 0.0725(10) Uani 1 1 d . . .
H11A H 1.0985 -0.0148 0.6144 0.087 Uiso 1 1 calc R D .
C113 C 1.2118(3) -0.0269(4) 0.65926(13) 0.0785(11) Uani 1 1 d . D .
H11B H 1.2589 -0.0669 0.6431 0.094 Uiso 1 1 calc R . .
C131 C 0.7769(3) 0.0965(3) 0.54508(11) 0.0697(10) Uani 1 1 d . D .
C132 C 0.6722(3) 0.1209(4) 0.53122(14) 0.0811(12) Uani 1 1 d . . .
H13B H 0.6268 0.1571 0.5493 0.097 Uiso 1 1 calc R D .
C133 C 0.6343(4) 0.0922(5) 0.49095(15) 0.0983(16) Uani 1 1 d . D .
H13C H 0.5636 0.1074 0.4829 0.118 Uiso 1 1 calc R . .
C135 C 0.8056(4) 0.0186(5) 0.47612(14) 0.1078(19) Uani 1 1 d . D .
H13D H 0.8515 -0.0156 0.4576 0.129 Uiso 1 1 calc R . .
C136 C 0.8425(3) 0.0457(4) 0.51600(12) 0.0884(15) Uani 1 1 d . . .
H13E H 0.9132 0.0296 0.5238 0.106 Uiso 1 1 calc R D .
C201 C 0.2029(3) 0.0516(3) 0.90392(13) 0.0694(10) Uani 1 1 d . . .
H20A H 0.2624 0.0755 0.8878 0.083 Uiso 1 1 calc R . .
H20B H 0.2146 -0.0205 0.9089 0.083 Uiso 1 1 calc R . .
C202 C 0.2008(3) 0.1163(3) 0.94337(13) 0.0743(11) Uani 1 1 d . . .
H20C H 0.1379 0.0964 0.9586 0.089 Uiso 1 1 calc R . .
H20D H 0.2662 0.1064 0.9598 0.089 Uiso 1 1 calc R . .
C203 C 0.2139(4) 0.2935(4) 0.97037(13) 0.0786(11) Uani 1 1 d . . .
H20E H 0.2894 0.2913 0.9799 0.094 Uiso 1 1 calc R . .
H20F H 0.1676 0.2739 0.9922 0.094 Uiso 1 1 calc R . .
C204 C 0.1889(3) 0.4010(3) 0.95964(12) 0.0723(10) Uani 1 1 d . . .
H20G H 0.2111 0.4518 0.9823 0.087 Uiso 1 1 calc R . .
H20H H 0.2287 0.4173 0.9356 0.087 Uiso 1 1 calc R . .
C205 C 0.0397(4) 0.5063(3) 0.94347(12) 0.0698(10) Uani 1 1 d . . .
H20I H 0.0819 0.5323 0.9216 0.084 Uiso 1 1 calc R . .
H20J H 0.0515 0.5540 0.9680 0.084 Uiso 1 1 calc R . .
C206 C -0.0784(4) 0.4998(3) 0.93113(14) 0.0778(12) Uani 1 1 d . . .
H20K H -0.1191 0.4624 0.9506 0.093 Uiso 1 1 calc R . .
H20L H -0.1067 0.5694 0.9310 0.093 Uiso 1 1 calc R . .
C207 C -0.2007(3) 0.4382(3) 0.87639(18) 0.0880(15) Uani 1 1 d . . .
H20M H -0.2308 0.5070 0.8763 0.106 Uiso 1 1 calc R . .
H20N H -0.2441 0.3976 0.8940 0.106 Uiso 1 1 calc R . .
C208 C -0.2023(3) 0.3856(3) 0.83362(17) 0.0864(14) Uani 1 1 d . . .
H20O H -0.2746 0.3889 0.8209 0.104 Uiso 1 1 calc R . .
H20P H -0.1507 0.4208 0.8171 0.104 Uiso 1 1 calc R . .
C209 C -0.1689(3) 0.2257(3) 0.79550(14) 0.0772(11) Uani 1 1 d . . .
H20Q H -0.1127 0.2577 0.7800 0.093 Uiso 1 1 calc R . .
H20R H -0.2382 0.2292 0.7806 0.093 Uiso 1 1 calc R . .
C210 C -0.1438(3) 0.1153(3) 0.80014(15) 0.0793(11) Uani 1 1 d . . .
H21A H -0.1973 0.0848 0.8172 0.095 Uiso 1 1 calc R . .
H21B H -0.1469 0.0758 0.7734 0.095 Uiso 1 1 calc R . .
C211 C -0.0071(4) 0.0062(3) 0.82244(16) 0.0832(12) Uani 1 1 d . . .
H21C H -0.0079 -0.0326 0.7956 0.100 Uiso 1 1 calc R . .
H21D H -0.0581 -0.0281 0.8395 0.100 Uiso 1 1 calc R . .
C221 C 0.7980(3) -0.1132(2) 0.66677(12) 0.0630(9) Uani 1 1 d . . .
C212 C 0.6970(3) -0.0652(2) 0.66831(9) 0.0496(7) Uani 1 1 d . D .
C222 C 0.1049(3) 0.0087(3) 0.84170(14) 0.0732(11) Uani 1 1 d . . .
H22A H 0.1299 -0.0618 0.8428 0.088 Uiso 1 1 calc R . .
H22B H 0.1552 0.0463 0.8255 0.088 Uiso 1 1 calc R . .
C213 C 0.6524(3) -0.0650(2) 0.62825(10) 0.0545(7) Uani 1 1 d . . .
C214 C 0.7238(4) -0.1156(3) 0.60112(11) 0.0691(11) Uani 1 1 d . D .
C215 C 0.8153(4) -0.1460(3) 0.62397(16) 0.0819(14) Uani 1 1 d . D .
C216 C 0.8715(4) -0.1292(4) 0.70328(18) 0.1026(18) Uani 1 1 d . D .
H21E H 0.8530 -0.1951 0.7134 0.154 Uiso 1 1 calc R . .
H21F H 0.8622 -0.0740 0.7245 0.154 Uiso 1 1 calc R . .
H21G H 0.9461 -0.1288 0.6951 0.154 Uiso 1 1 calc R . .
C217 C 0.6401(4) -0.0235(3) 0.70636(11) 0.0713(10) Uani 1 1 d . . .
H21H H 0.5973 -0.0788 0.7166 0.107 Uiso 1 1 calc R D .
H21I H 0.5932 0.0314 0.6997 0.107 Uiso 1 1 calc R . .
H21J H 0.6935 0.0033 0.7270 0.107 Uiso 1 1 calc R . .
C218 C 0.5424(3) -0.0264(4) 0.61574(16) 0.0868(13) Uani 1 1 d . D .
H21K H 0.4879 -0.0810 0.6171 0.130 Uiso 1 1 calc R . .
H21L H 0.5445 -0.0066 0.5881 0.130 Uiso 1 1 calc R . .
H21M H 0.5248 0.0329 0.6340 0.130 Uiso 1 1 calc R . .
C219 C 0.7041(6) -0.1437(5) 0.55547(14) 0.138(3) Uani 1 1 d . . .
H21N H 0.6663 -0.2104 0.5511 0.208 Uiso 1 1 calc R D .
H21O H 0.7728 -0.1470 0.5421 0.208 Uiso 1 1 calc R . .
H21P H 0.6607 -0.0916 0.5442 0.208 Uiso 1 1 calc R . .
C220 C 0.9129(6) -0.2036(4) 0.6079(3) 0.168(4) Uani 1 1 d . . .
H22C H 0.8983 -0.2775 0.6073 0.252 Uiso 1 1 calc R D .
H22D H 0.9757 -0.1845 0.6255 0.252 Uiso 1 1 calc R . .
H22E H 0.9268 -0.1855 0.5805 0.252 Uiso 1 1 calc R . .
O8 O -0.1196(2) 0.2064(2) 0.94391(9) 0.0827(8) Uani 1 1 d . C .
C232 C -0.1894(4) 0.1168(4) 0.93525(15) 0.0981(16) Uani 1 1 d . . .
H23A H -0.1693 0.0780 0.9099 0.118 Uiso 1 1 calc R . .
H23B H -0.2646 0.1370 0.9323 0.118 Uiso 1 1 calc R . .
C233 C -0.1761(5) 0.0525(4) 0.97043(16) 0.1039(16) Uani 1 1 d . . .
H23C H -0.1315 -0.0068 0.9631 0.125 Uiso 1 1 calc R . .
H23D H -0.2466 0.0269 0.9787 0.125 Uiso 1 1 calc R . .
C234 C -0.1218(4) 0.1221(3) 1.00439(13) 0.0791(11) Uani 1 1 d . . .
H23E H -0.0503 0.0973 1.0115 0.095 Uiso 1 1 calc R . .
H23F H -0.1656 0.1262 1.0287 0.095 Uiso 1 1 calc R . .
C235 C -0.1124(4) 0.2262(3) 0.98697(13) 0.0775(11) Uani 1 1 d . . .
H23G H -0.1710 0.2704 0.9965 0.093 Uiso 1 1 calc R . .
H23H H -0.0432 0.2611 0.9955 0.093 Uiso 1 1 calc R . .
O7 O 0.1720(3) 0.3684(2) 0.85092(12) 0.0799(11) Uani 0.780(4) 1 d P C 1
C236 C 0.1590(5) 0.4629(4) 0.83246(16) 0.0677(13) Uani 0.780(4) 1 d P C 1
H23I H 0.2141 0.5146 0.8433 0.081 Uiso 0.780(4) 1 calc PR C 1
H23J H 0.0875 0.4902 0.8380 0.081 Uiso 0.780(4) 1 calc PR C 1
C237 C 0.1711(9) 0.4388(7) 0.7870(2) 0.114(3) Uani 0.780(4) 1 d P C 1
H23K H 0.2174 0.4909 0.7757 0.137 Uiso 0.780(4) 1 calc PR C 1
H23L H 0.1007 0.4344 0.7725 0.137 Uiso 0.780(4) 1 calc PR C 1
C238 C 0.2238(18) 0.3339(10) 0.7849(4) 0.196(9) Uani 0.780(4) 1 d P C 1
H23M H 0.1749 0.2804 0.7711 0.235 Uiso 0.780(4) 1 calc PR C 1
H23N H 0.2908 0.3362 0.7698 0.235 Uiso 0.780(4) 1 calc PR C 1
C239 C 0.2474(6) 0.3111(4) 0.8282(2) 0.092(2) Uani 0.780(4) 1 d P C 1
H23O H 0.2376 0.2371 0.8312 0.111 Uiso 0.780(4) 1 calc PR C 1
H23P H 0.3215 0.3332 0.8368 0.111 Uiso 0.780(4) 1 calc PR C 1
O7A O 0.0952(12) 0.3505(9) 0.8203(5) 0.0799(11) Uani 0.220(4) 1 d P C 2
C274 C 0.1009(18) 0.4472(13) 0.8116(6) 0.0677(13) Uani 0.220(4) 1 d P C 2
H27D H 0.0745 0.4926 0.8342 0.081 Uiso 0.220(4) 1 calc PR C 2
H27E H 0.0560 0.4558 0.7872 0.081 Uiso 0.220(4) 1 calc PR C 2
C272 C 0.263(7) 0.373(4) 0.7970(18) 0.196(9) Uani 0.220(4) 1 d P C 2
H27F H 0.2944 0.3664 0.7701 0.235 Uiso 0.220(4) 1 calc PR C 2
H27G H 0.3195 0.3646 0.8177 0.235 Uiso 0.220(4) 1 calc PR C 2
C271 C 0.178(2) 0.2968(18) 0.7992(11) 0.092(2) Uani 0.220(4) 1 d P C 2
H27H H 0.2032 0.2395 0.8141 0.111 Uiso 0.220(4) 1 calc PR C 2
H27I H 0.1526 0.2694 0.7718 0.111 Uiso 0.220(4) 1 calc PR C 2
C273 C 0.215(3) 0.474(3) 0.8044(9) 0.114(3) Uani 0.220(4) 1 d P C 2
H27X H 0.2210 0.5142 0.7807 0.137 Uiso 0.220(4) 1 calc PR C 2
H27J H 0.2489 0.5137 0.8283 0.137 Uiso 0.220(4) 1 calc PR C 2
C301 C 0.3991(6) 0.2944(5) 0.54264(19) 0.120(2) Uani 1 1 d . . .
H30D H 0.4288 0.2543 0.5640 0.144 Uiso 1 1 calc R . .
H30E H 0.4281 0.2681 0.5165 0.144 Uiso 1 1 calc R . .
C302 C 0.2773(6) 0.2830(5) 0.54079(18) 0.135(3) Uani 1 1 d . . .
H30F H 0.2474 0.3281 0.5212 0.162 Uiso 1 1 calc R . .
H30G H 0.2553 0.2114 0.5316 0.162 Uiso 1 1 calc R . .
C303 C 0.1192(6) 0.2949(6) 0.58017(19) 0.158(4) Uani 1 1 d . . .
H30H H 0.0975 0.2233 0.5710 0.190 Uiso 1 1 calc R . .
H30I H 0.0838 0.3404 0.5621 0.190 Uiso 1 1 calc R . .
C304 C 0.0853(7) 0.3203(6) 0.6232(2) 0.164(4) Uani 1 1 d . . .
H30J H 0.0084 0.3024 0.6254 0.197 Uiso 1 1 calc R . .
H30K H 0.1267 0.2804 0.6418 0.197 Uiso 1 1 calc R . .
C305 C 0.0763(5) 0.4561(5) 0.67583(16) 0.1053(17) Uani 1 1 d . . .
H30L H 0.1223 0.4208 0.6946 0.126 Uiso 1 1 calc R . .
H30M H 0.0007 0.4364 0.6800 0.126 Uiso 1 1 calc R . .
C306 C 0.0931(5) 0.5699(5) 0.6836(2) 0.1149(19) Uani 1 1 d . . .
H30N H 0.0558 0.6041 0.6621 0.138 Uiso 1 1 calc R . .
H30O H 0.0621 0.5934 0.7097 0.138 Uiso 1 1 calc R . .
C307 C 0.2253(4) 0.7051(3) 0.69222(19) 0.0986(15) Uani 1 1 d . . .
H30P H 0.1936 0.7310 0.7179 0.118 Uiso 1 1 calc R . .
H30Q H 0.1937 0.7417 0.6702 0.118 Uiso 1 1 calc R . .
C308 C 0.3460(4) 0.7236(4) 0.69475(17) 0.0968(15) Uani 1 1 d . . .
H30R H 0.3635 0.7969 0.7026 0.116 Uiso 1 1 calc R . .
H30S H 0.3783 0.6827 0.7153 0.116 Uiso 1 1 calc R . .
C309 C 0.5040(4) 0.7055(3) 0.65576(17) 0.0914(15) Uani 1 1 d . . .
H30T H 0.5364 0.6602 0.6747 0.110 Uiso 1 1 calc R . .
H30U H 0.5265 0.7770 0.6649 0.110 Uiso 1 1 calc R . .
C310 C 0.5425(5) 0.6785(4) 0.61419(19) 0.1054(17) Uani 1 1 d . . .
H31A H 0.5045 0.7182 0.5946 0.126 Uiso 1 1 calc R . .
H31B H 0.6201 0.6949 0.6132 0.126 Uiso 1 1 calc R . .
C311 C 0.5647(4) 0.5346(5) 0.56577(19) 0.1073(17) Uani 1 1 d . . .
H31C H 0.6431 0.5476 0.5664 0.129 Uiso 1 1 calc R . .
H31D H 0.5326 0.5717 0.5440 0.129 Uiso 1 1 calc R . .
C312 C 0.5395(5) 0.4215(5) 0.5576(2) 0.1149(18) Uani 1 1 d . . .
H31E H 0.5774 0.3944 0.5335 0.138 Uiso 1 1 calc R . .
H31F H 0.5653 0.3856 0.5808 0.138 Uiso 1 1 calc R . .
C114 C 1.2388(3) 0.0001(3) 0.70010(13) 0.0735(10) Uani 1 1 d . . .
H11C H 1.3039 -0.0208 0.7117 0.088 Uiso 1 1 calc R D .
C115 C 1.1677(3) 0.0587(3) 0.72322(12) 0.0731(10) Uani 1 1 d . D .
H11D H 1.1843 0.0765 0.7510 0.088 Uiso 1 1 calc R . .
C116 C 1.0719(3) 0.0917(3) 0.70613(11) 0.0629(8) Uani 1 1 d . . .
H11E H 1.0261 0.1326 0.7225 0.076 Uiso 1 1 calc R D .
O1 O 0.10160(18) 0.05919(17) 0.88199(8) 0.0632(6) Uani 1 1 d . C .
O2 O 0.19492(19) 0.2235(2) 0.93490(8) 0.0645(6) Uani 1 1 d . C .
O3 O 0.07385(19) 0.40529(17) 0.95132(7) 0.0609(6) Uani 1 1 d . C .
O4 O -0.09054(18) 0.44649(17) 0.89115(8) 0.0630(6) Uani 1 1 d . C .
O5 O -0.17414(19) 0.28013(19) 0.83548(9) 0.0710(7) Uani 1 1 d . C .
O6 O -0.0381(2) 0.11067(17) 0.81849(8) 0.0672(6) Uani 1 1 d . C .
O11 O 0.4296(3) 0.4023(3) 0.55140(10) 0.1031(10) Uani 1 1 d . E .
O12 O 0.5220(3) 0.5712(2) 0.60416(11) 0.0937(9) Uani 1 1 d . E .
O13 O 0.3874(3) 0.6943(2) 0.65610(10) 0.0855(9) Uani 1 1 d . E .
O14 O 0.2032(2) 0.5976(2) 0.68458(10) 0.0866(8) Uani 1 1 d . E .
O15 O 0.1041(3) 0.4270(3) 0.63381(10) 0.0996(11) Uani 1 1 d . E .
O16 O 0.2378(3) 0.3089(3) 0.57863(10) 0.1132(13) Uani 1 1 d . E .
K1 K 0.01327(5) 0.25680(4) 0.88460(2) 0.04685(15) Uani 1 1 d . . .
K2 K 0.31039(7) 0.49998(6) 0.61707(3) 0.0664(2) Uani 1 1 d . . .
Fe1 Fe 0.48223(3) 0.75944(3) 0.868856(11) 0.02974(10) Uani 1 1 d . B .
Fe2 Fe 0.80004(4) 0.01484(3) 0.631630(14) 0.04474(12) Uani 1 1 d . D .
C54 C -0.1091(2) 0.6852(3) 0.81766(14) 0.0696(11) Uani 1 1 d . . .
H54A H -0.1805 0.6701 0.8080 0.083 Uiso 1 1 calc R B .
C134 C 0.7012(4) 0.0414(6) 0.46312(15) 0.114(2) Uani 1 1 d . . .
H13F H 0.6768 0.0229 0.4361 0.137 Uiso 1 1 calc R D .
P1 P 0.33238(5) 0.77936(5) 0.827861(19) 0.03329(16) Uani 0.9542(15) 1 d P B 1
P3 P 0.3064(10) 0.6830(11) 0.8817(4) 0.03329(16) Uani 0.0458(15) 1 d P B 2
P2 P 0.83110(8) 0.15870(7) 0.67643(3) 0.0539(2) Uani 0.8843(17) 1 d PD D 1
C104 C 0.7828(3) 0.2310(3) 0.60439(16) 0.0735(13) Uani 0.8843(17) 1 d PD D 1
H10B H 0.7546 0.2760 0.5863 0.088 Uiso 0.8843(17) 1 calc PR D 1
C105 C 0.7945(3) 0.2644(3) 0.64493(15) 0.0689(12) Uani 0.8843(17) 1 d PD D 1
C151 C 0.7841(4) 0.3746(3) 0.6633(2) 0.0873(17) Uani 0.8843(17) 1 d PD D 1
C152 C 0.7907(6) 0.4573(4) 0.6376(3) 0.136(3) Uani 0.8843(17) 1 d PD D 1
H152 H 0.8000 0.4447 0.6094 0.164 Uiso 0.8843(17) 1 calc PR D 1
C153 C 0.7825(7) 0.5614(5) 0.6566(4) 0.159(5) Uani 0.8843(17) 1 d PD D 1
H15D H 0.7868 0.6172 0.6404 0.191 Uiso 0.8843(17) 1 calc PR D 1
C154 C 0.7686(7) 0.5810(5) 0.6983(4) 0.143(4) Uani 0.8843(17) 1 d PD D 1
H15E H 0.7592 0.6488 0.7097 0.171 Uiso 0.8843(17) 1 calc PR D 1
C155 C 0.7686(5) 0.5004(4) 0.7223(3) 0.116(3) Uani 0.8843(17) 1 d PD D 1
H15F H 0.7634 0.5134 0.7507 0.139 Uiso 0.8843(17) 1 calc PR D 1
C156 C 0.7764(4) 0.3981(4) 0.7049(2) 0.0936(18) Uani 0.8843(17) 1 d PD D 1
H15G H 0.7764 0.3440 0.7221 0.112 Uiso 0.8843(17) 1 calc PR D 1
P4 P 0.7257(6) 0.1785(5) 0.6277(2) 0.0539(2) Uani 0.1157(17) 1 d PD D 2
C604 C 0.9198(18) 0.2008(15) 0.6702(9) 0.0735(13) Uani 0.1157(17) 1 d PD D 2
H604 H 0.9687 0.2278 0.6911 0.088 Uiso 0.1157(17) 1 calc PR D 2
C605 C 0.8270(19) 0.2531(15) 0.6611(10) 0.0689(12) Uani 0.1157(17) 1 d PD D 2
C651 C 0.809(3) 0.3659(17) 0.6747(12) 0.0873(17) Uani 0.1157(17) 1 d PD D 2
C652 C 0.855(3) 0.3995(19) 0.7141(11) 0.136(3) Uani 0.1157(17) 1 d PD D 2
H652 H 0.8923 0.3538 0.7297 0.164 Uiso 0.1157(17) 1 calc PR D 2
C653 C 0.843(4) 0.505(2) 0.7291(13) 0.159(5) Uani 0.1157(17) 1 d PD D 2
H653 H 0.8717 0.5301 0.7549 0.191 Uiso 0.1157(17) 1 calc PR D 2
C654 C 0.788(6) 0.571(3) 0.7052(18) 0.143(4) Uani 0.1157(17) 1 d PD D 2
H654 H 0.7789 0.6402 0.7154 0.171 Uiso 0.1157(17) 1 calc PR D 2
C655 C 0.746(4) 0.538(2) 0.6672(15) 0.116(3) Uani 0.1157(17) 1 d PD D 2
H655 H 0.7134 0.5852 0.6509 0.139 Uiso 0.1157(17) 1 calc PR D 2
C656 C 0.753(3) 0.432(2) 0.6523(12) 0.0936(18) Uani 0.1157(17) 1 d PD D 2
H656 H 0.7199 0.4077 0.6272 0.112 Uiso 0.1157(17) 1 calc PR D 2
O17 O 0.2118(6) 0.5975(6) 0.5578(2) 0.119(2) Uani 0.705(5) 1 d PD E 1
C500 C 0.2373(9) 0.6031(9) 0.5160(3) 0.140(4) Uani 0.705(5) 1 d PD E 1
H50D H 0.2871 0.6621 0.5134 0.167 Uiso 0.705(5) 1 calc PR E 1
H50E H 0.2722 0.5399 0.5056 0.167 Uiso 0.705(5) 1 calc PR E 1
C501 C 0.1403(8) 0.6148(7) 0.4937(2) 0.116(3) Uani 0.705(5) 1 d PD E 1
H50F H 0.1071 0.5471 0.4844 0.139 Uiso 0.705(5) 1 calc PR E 1
H50G H 0.1539 0.6528 0.4699 0.139 Uiso 0.705(5) 1 calc PR E 1
C502 C 0.0692(9) 0.6728(11) 0.5217(5) 0.123(3) Uani 0.705(5) 1 d PD E 1
H50H H -0.0042 0.6423 0.5203 0.148 Uiso 0.705(5) 1 calc PR E 1
H50I H 0.0665 0.7455 0.5160 0.148 Uiso 0.705(5) 1 calc PR E 1
C503 C 0.1269(10) 0.6611(12) 0.5639(3) 0.170(5) Uani 0.705(5) 1 d P E 1
H50J H 0.1528 0.7289 0.5763 0.204 Uiso 0.705(5) 1 calc PR E 1
H50K H 0.0759 0.6316 0.5823 0.204 Uiso 0.705(5) 1 calc PR E 1
O17A O 0.2574(15) 0.5915(15) 0.5476(6) 0.119(2) Uani 0.295(5) 1 d PD E 2
C510 C 0.2538(15) 0.7014(14) 0.5521(6) 0.140(4) Uani 0.295(5) 1 d PD E 2
H51E H 0.2818 0.7274 0.5793 0.167 Uiso 0.295(5) 1 calc PR E 2
H51F H 0.2999 0.7304 0.5320 0.167 Uiso 0.295(5) 1 calc PR E 2
C511 C 0.1486(17) 0.7328(14) 0.5466(7) 0.116(3) Uani 0.295(5) 1 d PD E 2
H51A H 0.1475 0.7897 0.5290 0.139 Uiso 0.295(5) 1 calc PR E 2
H51B H 0.1197 0.7573 0.5730 0.139 Uiso 0.295(5) 1 calc PR E 2
C512 C 0.0823(19) 0.645(2) 0.5279(16) 0.123(3) Uani 0.295(5) 1 d PD E 2
H51C H 0.0635 0.6548 0.4995 0.148 Uiso 0.295(5) 1 calc PR E 2
H51D H 0.0153 0.6375 0.5427 0.148 Uiso 0.295(5) 1 calc PR E 2
C513 C 0.152(3) 0.545(3) 0.5305(7) 0.170(5) Uani 0.295(5) 1 d P E 2
H51G H 0.1204 0.4977 0.5485 0.204 Uiso 0.295(5) 1 calc PR E 2
H51H H 0.1605 0.5090 0.5035 0.204 Uiso 0.295(5) 1 calc PR E 2
O19 O 0.4044(10) 0.3734(6) 0.6626(3) 0.109(4) Uani 0.595(12) 1 d PD E 1
C191 C 0.4528(12) 0.4294(8) 0.7007(4) 0.115(5) Uani 0.595(12) 1 d PD E 1
H19A H 0.3971 0.4659 0.7162 0.138 Uiso 0.595(12) 1 calc PR E 1
H19B H 0.5086 0.4799 0.6942 0.138 Uiso 0.595(12) 1 calc PR E 1
C192 C 0.5013(8) 0.3481(9) 0.7249(3) 0.108(4) Uani 0.595(12) 1 d PD E 1
H19C H 0.4565 0.3317 0.7476 0.130 Uiso 0.595(12) 1 calc PR E 1
H19D H 0.5751 0.3674 0.7349 0.130 Uiso 0.595(12) 1 calc PR E 1
C193 C 0.4985(18) 0.2525(13) 0.6876(6) 0.149(10) Uani 0.595(12) 1 d PD E 1
H19E H 0.5707 0.2453 0.6765 0.179 Uiso 0.595(12) 1 calc PR E 1
H19F H 0.4773 0.1872 0.6984 0.179 Uiso 0.595(12) 1 calc PR E 1
C194 C 0.432(3) 0.2715(11) 0.6597(6) 0.248(15) Uani 0.595(12) 1 d PD E 1
H19G H 0.3667 0.2278 0.6612 0.297 Uiso 0.595(12) 1 calc PR E 1
H19H H 0.4638 0.2541 0.6332 0.297 Uiso 0.595(12) 1 calc PR E 1
O29 O 0.3678(9) 0.3696(8) 0.6786(5) 0.089(4) Uani 0.405(12) 1 d PD E 2
C291 C 0.4860(11) 0.3768(15) 0.6902(6) 0.112(6) Uani 0.405(12) 1 d PD E 2
H29P H 0.4996 0.4264 0.7141 0.135 Uiso 0.405(12) 1 calc PR E 2
H29Q H 0.5281 0.3992 0.6677 0.135 Uiso 0.405(12) 1 calc PR E 2
C292 C 0.5167(12) 0.2695(17) 0.6998(7) 0.097(8) Uani 0.405(12) 1 d PD E 2
H29R H 0.5143 0.2600 0.7289 0.116 Uiso 0.405(12) 1 calc PR E 2
H29S H 0.5870 0.2500 0.6893 0.116 Uiso 0.405(12) 1 calc PR E 2
C293 C 0.4131(12) 0.2095(12) 0.6728(6) 0.158(10) Uani 0.405(12) 1 d PD E 2
H29T H 0.4322 0.1959 0.6442 0.190 Uiso 0.405(12) 1 calc PR E 2
H29U H 0.3952 0.1433 0.6835 0.190 Uiso 0.405(12) 1 calc PR E 2
C294 C 0.3329(14) 0.2677(11) 0.6754(6) 0.128(7) Uani 0.405(12) 1 d PD E 2
H29V H 0.2919 0.2538 0.6994 0.153 Uiso 0.405(12) 1 calc PR E 2
H29W H 0.2851 0.2534 0.6512 0.153 Uiso 0.405(12) 1 calc PR E 2

loop_
_atom_site_aniso_label
_atom_site_aniso_U_11
_atom_site_aniso_U_22
_atom_site_aniso_U_33
_atom_site_aniso_U_23
_atom_site_aniso_U_13
_atom_site_aniso_U_12
C1 0.0246(11) 0.0352(12) 0.0362(12) 0.0013(9) -0.0015(9) 0.0049(9)
C2 0.0233(10) 0.0333(12) 0.0370(12) 0.0006(9) -0.0011(9) 0.0026(9)
C3 0.0244(11) 0.0392(12) 0.0348(12) 0.0033(10) 0.0020(9) 0.0061(9)
C4 0.0267(12) 0.0392(13) 0.0463(14) 0.0070(11) 0.0025(10) 0.0029(10)
C5 0.0260(11) 0.0314(12) 0.0517(14) -0.0021(10) -0.0031(10) 0.0036(9)
C11 0.0266(11) 0.0366(12) 0.0443(13) 0.0046(10) 0.0048(10) 0.0068(9)
C12 0.0395(14) 0.0416(14) 0.0525(15) 0.0047(12) -0.0007(12) -0.0022(11)
C13 0.0457(16) 0.0442(16) 0.085(2) 0.0098(16) 0.0017(16) -0.0062(13)
C14 0.0514(18) 0.0528(18) 0.095(3) 0.0328(18) 0.0071(18) -0.0045(15)
C15 0.0558(19) 0.072(2) 0.070(2) 0.0361(18) -0.0018(16) -0.0030(16)
C16 0.0375(14) 0.0526(16) 0.0535(16) 0.0160(13) -0.0024(12) -0.0006(12)
C21 0.025(4) 0.047(6) 0.033(5) 0.000(5) 0.004(4) 0.009(4)
C22 0.023(3) 0.043(4) 0.044(6) -0.006(7) -0.003(6) 0.005(2)
C23 0.023(4) 0.037(7) 0.041(4) -0.011(7) -0.005(4) 0.010(5)
C24 0.027(4) 0.037(4) 0.040(5) 0.008(6) 0.002(5) 0.014(3)
C25 0.025(4) 0.042(5) 0.045(6) 0.000(4) 0.005(4) 0.010(3)
C26 0.051(4) 0.084(5) 0.064(4) 0.032(4) 0.024(3) 0.024(3)
C27 0.024(3) 0.049(3) 0.109(6) -0.007(3) 0.004(3) -0.001(2)
C28 0.029(3) 0.071(4) 0.045(3) -0.005(3) -0.010(2) 0.021(3)
C29 0.040(3) 0.037(3) 0.082(4) 0.012(3) 0.010(3) 0.010(2)
C30 0.051(4) 0.078(5) 0.054(3) -0.022(3) -0.011(3) 0.022(3)
C41 0.023(4) 0.040(4) 0.037(5) 0.004(6) 0.000(5) 0.004(3)
C42 0.018(3) 0.043(6) 0.041(6) -0.005(5) -0.002(4) 0.006(3)
C43 0.021(4) 0.034(6) 0.032(5) -0.009(6) -0.004(4) 0.009(4)
C44 0.023(3) 0.034(4) 0.043(6) 0.003(7) -0.006(6) 0.002(2)
C45 0.024(5) 0.054(7) 0.032(4) -0.009(7) -0.002(3) 0.010(5)
C46 0.035(3) 0.058(4) 0.073(4) 0.020(3) 0.014(3) 0.006(3)
C47 0.032(3) 0.063(4) 0.063(4) -0.017(3) -0.015(3) 0.003(3)
C48 0.041(3) 0.061(4) 0.052(3) 0.016(3) 0.007(2) 0.021(3)
C49 0.037(3) 0.037(3) 0.090(5) -0.010(3) -0.007(3) 0.006(2)
C50 0.045(3) 0.091(5) 0.038(3) -0.005(3) 0.000(2) 0.021(3)
C31 0.0241(11) 0.0519(15) 0.0374(12) 0.0079(11) 0.0043(9) 0.0094(10)
C32 0.0391(14) 0.0594(17) 0.0484(15) 0.0160(13) 0.0029(12) 0.0072(13)
C33 0.0590(19) 0.077(2) 0.0596(19) 0.0306(17) 0.0077(16) 0.0145(17)
C34 0.059(2) 0.099(3) 0.0437(16) 0.0264(18) 0.0022(15) 0.0189(19)
C35 0.0498(17) 0.092(3) 0.0386(15) 0.0021(16) -0.0043(13) 0.0107(17)
C36 0.0390(14) 0.0631(18) 0.0363(13) 0.0034(12) 0.0009(11) 0.0065(13)
C51 0.0276(12) 0.0311(12) 0.0641(17) 0.0009(11) -0.0090(11) 0.0048(10)
C52 0.0389(16) 0.069(2) 0.067(2) -0.0030(16) -0.0150(14) -0.0001(14)
C53 0.050(2) 0.080(3) 0.093(3) -0.009(2) -0.035(2) 0.0032(18)
C55 0.0271(14) 0.0558(19) 0.111(3) 0.0006(19) -0.0017(16) 0.0036(13)
C56 0.0274(13) 0.0513(16) 0.076(2) 0.0048(15) -0.0019(13) 0.0058(11)
C101 0.0437(15) 0.0553(17) 0.0600(17) 0.0208(14) -0.0038(13) -0.0154(13)
C102 0.0416(16) 0.073(2) 0.0620(18) 0.0287(16) -0.0055(14) -0.0161(15)
C103 0.0474(17) 0.069(2) 0.0663(19) 0.0286(17) -0.0091(15) -0.0170(15)
C111 0.0461(16) 0.0577(18) 0.0567(17) 0.0195(14) -0.0044(13) -0.0110(14)
C112 0.062(2) 0.107(3) 0.0523(18) 0.0265(19) -0.0032(16) 0.007(2)
C113 0.071(2) 0.100(3) 0.068(2) 0.024(2) 0.0000(19) 0.022(2)
C131 0.0532(19) 0.094(3) 0.065(2) 0.034(2) -0.0087(16) -0.0167(18)
C132 0.062(2) 0.099(3) 0.084(3) 0.030(2) -0.022(2) -0.011(2)
C133 0.070(3) 0.143(5) 0.084(3) 0.037(3) -0.028(2) -0.005(3)
C135 0.076(3) 0.192(6) 0.060(2) 0.039(3) -0.002(2) 0.002(3)
C136 0.057(2) 0.158(5) 0.055(2) 0.040(2) -0.0045(17) -0.010(2)
C201 0.057(2) 0.062(2) 0.095(3) 0.0247(19) 0.0230(19) 0.0284(16)
C202 0.066(2) 0.075(2) 0.088(3) 0.033(2) 0.0127(19) 0.0274(19)
C203 0.070(2) 0.093(3) 0.072(2) 0.002(2) 0.0015(19) 0.016(2)
C204 0.061(2) 0.081(3) 0.071(2) -0.0123(19) 0.0125(17) -0.0127(19)
C205 0.093(3) 0.0423(17) 0.074(2) -0.0019(16) 0.029(2) 0.0006(17)
C206 0.088(3) 0.0457(18) 0.103(3) 0.0044(19) 0.043(2) 0.0249(18)
C207 0.049(2) 0.053(2) 0.166(5) 0.011(3) 0.026(2) 0.0229(16)
C208 0.0459(19) 0.064(2) 0.152(4) 0.022(3) -0.011(2) 0.0182(17)
C209 0.053(2) 0.082(3) 0.095(3) 0.003(2) -0.0131(19) 0.0058(18)
C210 0.060(2) 0.069(2) 0.104(3) -0.011(2) -0.006(2) -0.0055(18)
C211 0.083(3) 0.0373(17) 0.127(4) -0.008(2) 0.001(3) 0.0037(17)
C221 0.065(2) 0.0420(16) 0.084(2) 0.0223(16) -0.0099(18) -0.0141(15)
C212 0.0566(18) 0.0404(14) 0.0506(16) 0.0014(12) 0.0094(13) -0.0152(13)
C222 0.073(2) 0.0395(17) 0.107(3) -0.0040(18) 0.017(2) 0.0179(16)
C213 0.0518(17) 0.0490(16) 0.0605(18) 0.0004(14) -0.0017(14) -0.0187(14)
C214 0.100(3) 0.0527(19) 0.0517(18) -0.0059(15) 0.0167(19) -0.024(2)
C215 0.077(3) 0.0399(17) 0.132(4) 0.007(2) 0.055(3) 0.0010(17)
C216 0.089(3) 0.075(3) 0.149(5) 0.061(3) -0.042(3) -0.020(2)
C217 0.097(3) 0.057(2) 0.0583(19) -0.0032(16) 0.0236(19) -0.0135(19)
C218 0.062(2) 0.089(3) 0.110(3) 0.029(3) -0.020(2) -0.025(2)
C219 0.238(8) 0.110(4) 0.057(2) -0.023(3) 0.029(3) -0.084(5)
C220 0.159(6) 0.077(3) 0.283(10) 0.037(5) 0.143(7) 0.043(4)
O8 0.0866(19) 0.0869(19) 0.0744(16) 0.0093(14) 0.0231(14) -0.0296(15)
C232 0.093(3) 0.113(4) 0.089(3) 0.033(3) -0.011(2) -0.049(3)
C233 0.127(4) 0.080(3) 0.104(4) 0.017(3) -0.034(3) -0.007(3)
C234 0.099(3) 0.064(2) 0.073(2) 0.0012(19) 0.004(2) 0.014(2)
C235 0.090(3) 0.060(2) 0.083(3) -0.0036(19) 0.039(2) 0.0041(19)
O7 0.096(3) 0.0511(16) 0.099(3) 0.0242(17) 0.046(2) 0.0203(17)
C236 0.087(4) 0.048(2) 0.071(3) 0.011(2) 0.021(2) 0.012(2)
C237 0.161(8) 0.120(6) 0.066(4) 0.009(4) 0.022(4) 0.045(6)
C238 0.35(2) 0.119(11) 0.128(10) -0.017(6) 0.103(12) 0.096(14)
C239 0.082(4) 0.061(3) 0.138(6) 0.011(3) 0.047(4) 0.019(3)
O7A 0.096(3) 0.0511(16) 0.099(3) 0.0242(17) 0.046(2) 0.0203(17)
C274 0.087(4) 0.048(2) 0.071(3) 0.011(2) 0.021(2) 0.012(2)
C272 0.35(2) 0.119(11) 0.128(10) -0.017(6) 0.103(12) 0.096(14)
C271 0.082(4) 0.061(3) 0.138(6) 0.011(3) 0.047(4) 0.019(3)
C273 0.161(8) 0.120(6) 0.066(4) 0.009(4) 0.022(4) 0.045(6)
C301 0.147(5) 0.099(4) 0.107(4) -0.031(3) 0.016(4) -0.034(4)
C302 0.159(6) 0.138(5) 0.095(4) -0.028(4) 0.000(4) -0.077(5)
C303 0.148(6) 0.193(7) 0.115(4) -0.050(4) 0.019(4) -0.133(6)
C304 0.200(8) 0.146(6) 0.135(5) -0.033(4) 0.054(5) -0.122(6)
C305 0.095(4) 0.130(5) 0.089(3) 0.010(3) 0.009(3) -0.036(3)
C306 0.088(4) 0.105(4) 0.149(5) 0.013(4) -0.027(3) -0.015(3)
C307 0.103(4) 0.062(3) 0.128(4) -0.002(3) -0.021(3) 0.007(2)
C308 0.108(4) 0.061(2) 0.116(4) -0.009(2) -0.040(3) 0.005(2)
C309 0.082(3) 0.061(2) 0.127(4) 0.008(2) -0.040(3) -0.033(2)
C310 0.094(3) 0.083(3) 0.137(5) 0.021(3) -0.024(3) -0.039(3)
C311 0.063(3) 0.134(5) 0.123(4) 0.007(4) 0.005(3) -0.025(3)
C312 0.103(4) 0.115(4) 0.121(4) -0.009(3) -0.004(3) -0.021(3)
C114 0.070(2) 0.071(2) 0.080(2) 0.0112(19) -0.022(2) 0.0142(19)
C115 0.071(2) 0.074(2) 0.071(2) -0.0049(19) -0.0270(19) 0.0059(19)
C116 0.0554(19) 0.061(2) 0.070(2) -0.0009(16) -0.0156(16) -0.0060(15)
O1 0.0516(12) 0.0476(12) 0.0936(17) 0.0116(11) 0.0200(12) 0.0185(10)
O2 0.0586(14) 0.0680(15) 0.0686(14) 0.0103(12) 0.0086(11) 0.0127(11)
O3 0.0637(14) 0.0454(11) 0.0735(14) -0.0012(10) 0.0192(11) 0.0003(10)
O4 0.0524(13) 0.0443(11) 0.0939(17) 0.0036(11) 0.0220(12) 0.0175(10)
O5 0.0503(13) 0.0582(14) 0.105(2) 0.0070(13) -0.0003(13) 0.0107(11)
O6 0.0587(14) 0.0455(12) 0.0942(18) -0.0095(12) -0.0065(12) 0.0040(10)
O11 0.094(2) 0.117(3) 0.093(2) -0.0087(19) -0.0048(18) -0.026(2)
O12 0.0790(19) 0.082(2) 0.118(3) 0.0163(18) -0.0162(18) -0.0304(16)
O13 0.095(2) 0.0585(15) 0.099(2) 0.0049(15) -0.0346(17) -0.0085(14)
O14 0.0777(18) 0.0743(18) 0.107(2) 0.0115(16) -0.0180(16) -0.0005(14)
O15 0.102(2) 0.104(2) 0.091(2) 0.0210(18) -0.0106(17) -0.055(2)
O16 0.149(3) 0.101(2) 0.079(2) -0.0166(17) -0.011(2) -0.068(2)
K1 0.0453(3) 0.0366(3) 0.0598(4) 0.0047(2) 0.0114(3) 0.0091(2)
K2 0.0665(5) 0.0547(4) 0.0758(5) 0.0073(3) -0.0153(4) -0.0221(3)
Fe1 0.02183(18) 0.0340(2) 0.03318(19) 0.00101(14) -0.00069(13) 0.00445(14)
Fe2 0.0414(2) 0.0428(2) 0.0499(2) 0.00613(19) 0.00364(18) -0.00936(18)
C54 0.0272(15) 0.0569(19) 0.120(3) -0.008(2) -0.0234(18) 0.0040(13)
C134 0.088(3) 0.197(6) 0.060(2) 0.037(3) -0.016(2) -0.002(4)
P1 0.0271(3) 0.0368(3) 0.0351(3) -0.0003(2) -0.0042(2) 0.0034(2)
P3 0.0271(3) 0.0368(3) 0.0351(3) -0.0003(2) -0.0042(2) 0.0034(2)
P2 0.0494(5) 0.0377(4) 0.0738(6) 0.0085(4) -0.0092(4) -0.0088(3)
C104 0.054(2) 0.060(2) 0.108(3) 0.040(2) -0.031(2) -0.0214(18)
C105 0.052(2) 0.0416(18) 0.113(4) 0.024(2) -0.033(2) -0.0141(16)
C151 0.057(3) 0.045(2) 0.159(5) 0.029(3) -0.058(3) -0.0153(18)
C152 0.135(6) 0.053(3) 0.219(8) 0.051(4) -0.100(6) -0.038(3)
C153 0.160(8) 0.047(3) 0.267(11) 0.053(5) -0.120(8) -0.029(4)
C154 0.112(5) 0.050(3) 0.256(10) 0.000(4) -0.111(6) -0.006(3)
C155 0.093(4) 0.051(3) 0.195(7) -0.016(3) -0.069(4) 0.008(2)
C156 0.077(3) 0.051(2) 0.148(5) -0.005(3) -0.053(3) 0.003(2)
P4 0.0494(5) 0.0377(4) 0.0738(6) 0.0085(4) -0.0092(4) -0.0088(3)
C604 0.054(2) 0.060(2) 0.108(3) 0.040(2) -0.031(2) -0.0214(18)
C605 0.052(2) 0.0416(18) 0.113(4) 0.024(2) -0.033(2) -0.0141(16)
C651 0.057(3) 0.045(2) 0.159(5) 0.029(3) -0.058(3) -0.0153(18)
C652 0.135(6) 0.053(3) 0.219(8) 0.051(4) -0.100(6) -0.038(3)
C653 0.160(8) 0.047(3) 0.267(11) 0.053(5) -0.120(8) -0.029(4)
C654 0.112(5) 0.050(3) 0.256(10) 0.000(4) -0.111(6) -0.006(3)
C655 0.093(4) 0.051(3) 0.195(7) -0.016(3) -0.069(4) 0.008(2)
C656 0.077(3) 0.051(2) 0.148(5) -0.005(3) -0.053(3) 0.003(2)
O17 0.126(6) 0.157(4) 0.085(4) 0.032(3) 0.024(3) 0.075(4)
C500 0.166(9) 0.159(8) 0.105(6) 0.030(5) 0.064(6) 0.069(7)
C501 0.149(8) 0.109(6) 0.094(5) 0.021(4) 0.022(5) 0.016(5)
C502 0.162(7) 0.134(9) 0.077(7) 0.019(6) -0.016(4) 0.066(6)
C503 0.184(10) 0.250(13) 0.086(5) 0.017(6) 0.022(6) 0.147(10)
O17A 0.126(6) 0.157(4) 0.085(4) 0.032(3) 0.024(3) 0.075(4)
C510 0.166(9) 0.159(8) 0.105(6) 0.030(5) 0.064(6) 0.069(7)
C511 0.149(8) 0.109(6) 0.094(5) 0.021(4) 0.022(5) 0.016(5)
C512 0.162(7) 0.134(9) 0.077(7) 0.019(6) -0.016(4) 0.066(6)
C513 0.184(10) 0.250(13) 0.086(5) 0.017(6) 0.022(6) 0.147(10)
O19 0.119(8) 0.065(4) 0.142(9) 0.025(5) -0.049(6) 0.008(4)
C191 0.128(10) 0.075(6) 0.140(11) 0.032(6) -0.072(8) -0.003(6)
C192 0.124(8) 0.123(8) 0.089(6) 0.040(6) 0.025(5) 0.069(6)
C193 0.19(2) 0.112(10) 0.153(15) 0.022(10) -0.029(12) 0.079(12)
C194 0.42(4) 0.104(11) 0.22(2) 0.012(11) -0.10(2) 0.135(18)
O29 0.095(8) 0.066(6) 0.102(8) 0.001(5) -0.013(6) 0.009(5)
C291 0.087(10) 0.137(17) 0.112(12) 0.015(13) -0.014(8) 0.001(10)
C292 0.067(8) 0.138(18) 0.094(11) 0.071(12) -0.007(8) -0.021(9)
C293 0.056(8) 0.25(3) 0.187(19) 0.131(19) 0.003(10) 0.000(12)
C294 0.137(15) 0.084(10) 0.161(16) 0.008(10) 0.007(12) -0.018(10)

loop_
_atom_type_symbol
_atom_type_description
_atom_type_scat_dispersion_real
_atom_type_scat_dispersion_imag
_atom_type_scat_source
C C 0.0181 0.0091 'International Tables Vol C Tables 4.2.6.8 and 6.1.1.4'
H H 0.0000 0.0000 'International Tables Vol C Tables 4.2.6.8 and 6.1.1.4'
O O 0.0492 0.0322 'International Tables Vol C Tables 4.2.6.8 and 6.1.1.4'
P P 0.2955 0.4335 'International Tables Vol C Tables 4.2.6.8 and 6.1.1.4'
K K 0.3868 1.0657 'International Tables Vol C Tables 4.2.6.8 and 6.1.1.4'
Fe Fe -1.1336 3.1974 'International Tables Vol C Tables 4.2.6.8 and 6.1.1.4'

loop_
_exptl_crystal_face_index_h
_exptl_crystal_face_index_k
_exptl_crystal_face_index_l
_exptl_crystal_face_perp_dist
_exptl_oxdiff_crystal_face_indexfrac_h
_exptl_oxdiff_crystal_face_indexfrac_k
_exptl_oxdiff_crystal_face_indexfrac_l
_exptl_oxdiff_crystal_face_x
_exptl_oxdiff_crystal_face_y
_exptl_oxdiff_crystal_face_z
-1 -8 3 0.0564 -1.0000 -8.0003 3.0002 -0.6089 -0.6585 -0.3748
0 8 -3 0.0755 -0.0001 8.0004 -3.0002 0.5788 0.5971 0.4804
-8 0 -3 0.1241 -8.0001 0.0001 -2.9997 -0.3459 -0.3996 0.8735
-5 -6 0 0.0935 -5.0000 -6.0002 0.0004 -0.6634 -0.6861 0.1893
8 0 3 0.1114 8.0001 -0.0001 2.9997 0.3459 0.3996 -0.8735
6 5 1 0.1056 6.0000 5.0002 0.9996 0.6430 0.6538 -0.3610
0 0 -21 0.0219 0.0002 -0.0004 -20.9984 -0.7333 0.6422 0.2033
0 0 21 0.0219 -0.0002 0.0004 20.9984 0.7333 -0.6422 -0.2033
6 -6 5 0.0998 6.0001 -6.0004 4.9999 -0.1572 -0.1634 -1.0203

loop_
_geom_angle_atom_site_label_1
_geom_angle_atom_site_label_2
_geom_angle_atom_site_label_3
_geom_angle
C2 C1 C11 121.6(2)
C2 C1 Fe1 66.63(13)
C2 C1 P1 114.59(18)
C11 C1 Fe1 126.25(16)
C11 C1 P1 123.54(18)
P1 C1 Fe1 71.91(9)
C1 C2 H2A 120.7
C1 C2 C3 118.6(2)
C1 C2 Fe1 71.83(13)
C3 C2 H2A 120.7
C3 C2 Fe1 74.68(13)
Fe1 C2 H2A 120.7
C2 C3 C4 117.1(2)
C2 C3 C31 118.7(2)
C2 C3 Fe1 63.70(12)
C2 C3 P3 119.6(5)
C4 C3 C31 115.7(2)
C4 C3 Fe1 112.04(16)
C4 C3 P3 41.5(5)
C31 C3 Fe1 119.45(16)
C31 C3 P3 120.2(5)
P3 C3 Fe1 76.9(5)
C3 C4 H4A 119.0
C5 C4 C3 122.0(2)
C5 C4 H4A 119.0
P3 C4 C3 80.4(7)
P3 C4 H4A 119.0
P3 C4 C5 73.2(7)
C4 C5 C51 124.0(2)
C4 C5 P1 113.54(18)
C4 C5 P3 47.1(5)
C51 C5 P1 122.4(2)
C51 C5 P3 135.2(6)
P3 C5 P1 84.8(5)
C12 C11 C1 122.4(2)
C16 C11 C1 120.8(2)
C16 C11 C12 116.8(2)
C11 C12 H12A 119.1
C13 C12 C11 121.8(3)
C13 C12 H12A 119.1
C12 C13 H13A 119.9
C14 C13 C12 120.1(3)
C14 C13 H13A 119.9
C13 C14 H14A 120.3
C15 C14 C13 119.4(3)
C15 C14 H14A 120.3
C14 C15 H15A 119.7
C14 C15 C16 120.6(3)
C16 C15 H15A 119.7
C11 C16 H16A 119.4
C15 C16 C11 121.2(3)
C15 C16 H16A 119.4
C22 C21 C25 108.4(10)
C22 C21 C26 124.4(18)
C22 C21 Fe1 69.4(4)
C25 C21 C26 127.2(16)
C25 C21 Fe1 70.8(5)
C26 C21 Fe1 127.0(6)
C21 C22 C23 109.0(8)
C21 C22 C27 127.5(18)
C21 C22 Fe1 70.2(4)
C23 C22 C27 123(2)
C23 C22 Fe1 70.2(5)
C27 C22 Fe1 126.2(5)
C22 C23 C24 106.7(11)
C22 C23 C28 129.0(18)
C22 C23 Fe1 68.5(6)
C24 C23 C28 123.9(13)
C24 C23 Fe1 70.4(5)
C28 C23 Fe1 131.3(7)
C23 C24 C29 129.1(12)
C23 C24 Fe1 68.6(6)
C25 C24 C23 108.2(12)
C25 C24 C29 122.7(15)
C25 C24 Fe1 69.7(5)
C29 C24 Fe1 127.8(6)
C21 C25 C30 124.5(15)
C21 C25 Fe1 68.3(5)
C24 C25 C21 107.6(12)
C24 C25 C30 127.7(15)
C24 C25 Fe1 69.9(6)
C30 C25 Fe1 130.3(5)
C21 C26 H26A 109.5
C21 C26 H26B 109.5
C21 C26 H26C 109.5
H26A C26 H26B 109.5
H26A C26 H26C 109.5
H26B C26 H26C 109.5
C22 C27 H27A 109.5
C22 C27 H27B 109.5
C22 C27 H27C 109.5
H27A C27 H27B 109.5
H27A C27 H27C 109.5
H27B C27 H27C 109.5
C23 C28 H28A 109.5
C23 C28 H28B 109.5
C23 C28 H28C 109.5
H28A C28 H28B 109.5
H28A C28 H28C 109.5
H28B C28 H28C 109.5
C24 C29 H29A 109.5
C24 C29 H29B 109.5
C24 C29 H29C 109.5
H29A C29 H29B 109.5
H29A C29 H29C 109.5
H29B C29 H29C 109.5
C25 C30 H30A 109.5
C25 C30 H30B 109.5
C25 C30 H30C 109.5
H30A C30 H30B 109.5
H30A C30 H30C 109.5
H30B C30 H30C 109.5
C42 C41 C45 109.8(11)
C42 C41 C46 122.8(15)
C42 C41 Fe1 71.8(6)
C45 C41 C46 127.3(16)
C45 C41 Fe1 68.9(5)
C46 C41 Fe1 128.0(5)
C41 C42 C43 106.0(11)
C41 C42 C47 129.4(15)
C41 C42 Fe1 69.6(6)
C43 C42 C47 124.6(12)
C43 C42 Fe1 68.5(6)
C47 C42 Fe1 127.7(5)
C42 C43 C48 127.2(11)
C42 C43 Fe1 72.1(6)
C44 C43 C42 109.6(11)
C44 C43 C48 123.1(16)
C44 C43 Fe1 68.1(6)
C48 C43 Fe1 128.3(7)
C43 C44 C45 107.0(8)
C43 C44 C49 128.8(18)
C43 C44 Fe1 71.9(5)
C45 C44 C49 123.9(18)
C45 C44 Fe1 71.1(5)
C49 C44 Fe1 126.5(5)
C41 C45 C44 107.4(8)
C41 C45 C50 123.5(17)
C41 C45 Fe1 71.5(5)
C44 C45 C50 129.0(19)
C44 C45 Fe1 68.4(5)
C50 C45 Fe1 126.5(5)
C41 C46 H46A 109.5
C41 C46 H46B 109.5
C41 C46 H46C 109.5
H46A C46 H46B 109.5
H46A C46 H46C 109.5
H46B C46 H46C 109.5
C42 C47 H47A 109.5
C42 C47 H47B 109.5
C42 C47 H47C 109.5
H47A C47 H47B 109.5
H47A C47 H47C 109.5
H47B C47 H47C 109.5
C43 C48 H48A 109.5
C43 C48 H48B 109.5
C43 C48 H48C 109.5
H48A C48 H48B 109.5
H48A C48 H48C 109.5
H48B C48 H48C 109.5
C44 C49 H49A 109.5
C44 C49 H49B 109.5
C44 C49 H49C 109.5
H49A C49 H49B 109.5
H49A C49 H49C 109.5
H49B C49 H49C 109.5
C45 C50 H50A 109.5
C45 C50 H50B 109.5
C45 C50 H50C 109.5
H50A C50 H50B 109.5
H50A C50 H50C 109.5
H50B C50 H50C 109.5
C32 C31 C3 119.6(2)
C36 C31 C3 124.2(3)
C36 C31 C32 116.2(2)
C31 C32 H32A 118.9
C33 C32 C31 122.2(3)
C33 C32 H32A 118.9
C32 C33 H33A 119.8
C34 C33 C32 120.4(3)
C34 C33 H33A 119.8
C33 C34 H34A 120.5
C33 C34 C35 118.9(3)
C35 C34 H34A 120.5
C34 C35 H35A 119.5
C34 C35 C36 121.1(3)
C36 C35 H35A 119.5
C31 C36 H36A 119.4
C35 C36 C31 121.2(3)
C35 C36 H36A 119.4
C52 C51 C5 121.1(3)
C52 C51 C56 116.5(3)
C56 C51 C5 122.4(3)
C51 C52 H52A 119.2
C51 C52 C53 121.7(3)
C53 C52 H52A 119.2
C52 C53 H53A 119.6
C54 C53 C52 120.8(4)
C54 C53 H53A 119.6
C56 C55 H55A 119.2
C54 C55 H55A 119.2
C54 C55 C56 121.6(3)
C51 C56 H56A 119.5
C55 C56 C51 121.0(3)
C55 C56 H56A 119.5
C102 C101 C111 121.2(3)
C102 C101 Fe2 66.71(16)
C102 C101 P2 114.5(2)
C102 C101 C604 121.4(11)
C111 C101 Fe2 126.1(2)
C111 C101 P2 124.1(2)
P2 C101 Fe2 71.97(11)
C604 C101 C111 105.3(8)
C604 C101 Fe2 113.1(9)
C604 C101 P2 42.8(10)
C101 C102 H10A 121.0
C101 C102 C103 117.8(3)
C101 C102 Fe2 71.83(17)
C103 C102 H10A 121.0
C103 C102 Fe2 73.72(17)
Fe2 C102 H10A 121.0
C102 C103 C131 119.6(4)
C102 C103 Fe2 64.64(17)
C102 C103 C104 116.8(3)
C102 C103 P4 114.5(3)
C131 C103 Fe2 119.4(2)
C131 C103 P4 124.2(3)
C104 C103 C131 114.4(3)
C104 C103 Fe2 113.0(3)
C104 C103 P4 44.3(3)
P4 C103 Fe2 72.8(2)
C112 C111 C101 122.8(3)
C116 C111 C101 121.1(3)
C116 C111 C112 116.1(3)
C111 C112 H11A 119.0
C113 C112 C111 122.0(4)
C113 C112 H11A 119.0
C112 C113 H11B 119.7
C114 C113 C112 120.5(4)
C114 C113 H11B 119.7
C132 C131 C103 120.3(4)
C136 C131 C103 123.3(3)
C136 C131 C132 116.3(4)
C131 C132 H13B 119.1
C133 C132 C131 121.8(5)
C133 C132 H13B 119.1
C132 C133 H13C 119.9
C134 C133 C132 120.3(4)
C134 C133 H13C 119.9
C136 C135 H13D 119.4
C136 C135 C134 121.1(5)
C134 C135 H13D 119.4
C131 C136 H13E 119.1
C135 C136 C131 121.8(4)
C135 C136 H13E 119.1
H20A C201 H20B 108.3
C202 C201 H20A 109.9
C202 C201 H20B 109.9
O1 C201 H20A 109.9
O1 C201 H20B 109.9
O1 C201 C202 109.1(3)
C201 C202 H20C 110.0
C201 C202 H20D 110.0
H20C C202 H20D 108.4
O2 C202 C201 108.3(3)
O2 C202 H20C 110.0
O2 C202 H20D 110.0
H20E C203 H20F 108.4
C204 C203 H20E 110.0
C204 C203 H20F 110.0
O2 C203 H20E 110.0
O2 C203 H20F 110.0
O2 C203 C204 108.4(3)
C203 C204 H20G 110.0
C203 C204 H20H 110.0
H20G C204 H20H 108.4
O3 C204 C203 108.5(3)
O3 C204 H20G 110.0
O3 C204 H20H 110.0
H20I C205 H20J 108.3
C206 C205 H20I 109.9
C206 C205 H20J 109.9
O3 C205 H20I 109.9
O3 C205 H20J 109.9
O3 C205 C206 108.9(3)
C205 C206 H20K 110.0
C205 C206 H20L 110.0
H20K C206 H20L 108.4
O4 C206 C205 108.6(3)
O4 C206 H20K 110.0
O4 C206 H20L 110.0
H20M C207 H20N 108.5
C208 C207 H20M 110.2
C208 C207 H20N 110.2
O4 C207 H20M 110.2
O4 C207 H20N 110.2
O4 C207 C208 107.7(3)
C207 C208 H20O 109.9
C207 C208 H20P 109.9
H20O C208 H20P 108.3
O5 C208 C207 108.8(4)
O5 C208 H20O 109.9
O5 C208 H20P 109.9
H20Q C209 H20R 108.3
C210 C209 H20Q 109.9
C210 C209 H20R 109.9
O5 C209 H20Q 109.9
O5 C209 H20R 109.9
O5 C209 C210 108.8(4)
C209 C210 H21A 109.8
C209 C210 H21B 109.8
H21A C210 H21B 108.2
O6 C210 C209 109.4(3)
O6 C210 H21A 109.8
O6 C210 H21B 109.8
H21C C211 H21D 108.4
C222 C211 H21C 110.0
C222 C211 H21D 110.0
O6 C211 H21C 110.0
O6 C211 H21D 110.0
O6 C211 C222 108.6(3)
C212 C221 C215 106.9(3)
C212 C221 C216 125.7(4)
C212 C221 Fe2 69.99(18)
C215 C221 C216 127.4(4)
C215 C221 Fe2 69.3(2)
C216 C221 Fe2 127.0(2)
C221 C212 C213 109.2(3)
C221 C212 C217 126.9(3)
C221 C212 Fe2 70.72(17)
C213 C212 C217 123.9(3)
C213 C212 Fe2 69.04(17)
C217 C212 Fe2 128.3(2)
C211 C222 H22A 110.0
C211 C222 H22B 110.0
H22A C222 H22B 108.4
O1 C222 C211 108.6(3)
O1 C222 H22A 110.0
O1 C222 H22B 110.0
C212 C213 C218 127.2(3)
C212 C213 Fe2 71.24(17)
C214 C213 C212 108.2(3)
C214 C213 C218 124.4(4)
C214 C213 Fe2 70.42(19)
C218 C213 Fe2 128.0(2)
C213 C214 C215 108.7(3)
C213 C214 C219 126.8(5)
C213 C214 Fe2 69.77(17)
C215 C214 C219 124.3(5)
C215 C214 Fe2 70.8(2)
C219 C214 Fe2 129.9(3)
C221 C215 C220 125.4(6)
C221 C215 Fe2 70.05(19)
C214 C215 C221 107.1(3)
C214 C215 C220 127.6(6)
C214 C215 Fe2 69.3(2)
C220 C215 Fe2 126.6(3)
C221 C216 H21E 109.5
C221 C216 H21F 109.5
C221 C216 H21G 109.5
H21E C216 H21F 109.5
H21E C216 H21G 109.5
H21F C216 H21G 109.5
C212 C217 H21H 109.5
C212 C217 H21I 109.5
C212 C217 H21J 109.5
H21H C217 H21I 109.5
H21H C217 H21J 109.5
H21I C217 H21J 109.5
C213 C218 H21K 109.5
C213 C218 H21L 109.5
C213 C218 H21M 109.5
H21K C218 H21L 109.5
H21K C218 H21M 109.5
H21L C218 H21M 109.5
C214 C219 H21N 109.5
C214 C219 H21O 109.5
C214 C219 H21P 109.5
H21N C219 H21O 109.5
H21N C219 H21P 109.5
H21O C219 H21P 109.5
C215 C220 H22C 109.5
C215 C220 H22D 109.5
C215 C220 H22E 109.5
H22C C220 H22D 109.5
H22C C220 H22E 109.5
H22D C220 H22E 109.5
C232 O8 K1 117.2(3)
C235 O8 C232 106.7(3)
C235 O8 K1 132.2(2)
O8 C232 H23A 110.4
O8 C232 H23B 110.4
O8 C232 C233 106.6(4)
H23A C232 H23B 108.6
C233 C232 H23A 110.4
C233 C232 H23B 110.4
C232 C233 H23C 110.5
C232 C233 H23D 110.5
C232 C233 C234 106.2(4)
H23C C233 H23D 108.7
C234 C233 H23C 110.5
C234 C233 H23D 110.5
C233 C234 H23E 111.0
C233 C234 H23F 111.0
C233 C234 C235 103.9(4)
H23E C234 H23F 109.0
C235 C234 H23E 111.0
C235 C234 H23F 111.0
O8 C235 C234 106.7(3)
O8 C235 H23G 110.4
O8 C235 H23H 110.4
C234 C235 H23G 110.4
C234 C235 H23H 110.4
H23G C235 H23H 108.6
C236 O7 K1 126.2(3)
C239 O7 C236 107.1(4)
C239 O7 K1 116.2(3)
O7 C236 H23I 110.3
O7 C236 H23J 110.3
O7 C236 C237 107.0(5)
H23I C236 H23J 108.6
C237 C236 H23I 110.3
C237 C236 H23J 110.3
C236 C237 H23K 111.3
C236 C237 H23L 111.3
C236 C237 C238 102.3(7)
H23K C237 H23L 109.2
C238 C237 H23K 111.3
C238 C237 H23L 111.3
C237 C238 H23M 110.4
C237 C238 H23N 110.4
H23M C238 H23N 108.6
C239 C238 C237 106.5(6)
C239 C238 H23M 110.4
C239 C238 H23N 110.4
O7 C239 C238 104.3(7)
O7 C239 H23O 110.9
O7 C239 H23P 110.9
C238 C239 H23O 110.9
C238 C239 H23P 110.9
H23O C239 H23P 108.9
C274 O7A C271 107.8(15)
C274 O7A K1 132.9(11)
C271 O7A K1 115.6(13)
O7A C274 H27D 110.1
O7A C274 H27E 110.1
O7A C274 C273 108.0(19)
H27D C274 H27E 108.4
C273 C274 H27D 110.1
C273 C274 H27E 110.1
H27F C272 H27G 108.5
C271 C272 H27F 110.3
C271 C272 H27G 110.2
C271 C272 C273 107(6)
C273 C272 H27F 110.3
C273 C272 H27G 110.2
O7A C271 H27H 110.9
O7A C271 H27I 110.9
C272 C271 O7A 104(2)
C272 C271 H27H 110.9
C272 C271 H27I 110.9
H27H C271 H27I 108.9
C274 C273 H27X 111.2
C274 C273 H27J 111.2
C272 C273 C274 103(4)
C272 C273 H27X 111.2
C272 C273 H27J 111.2
H27X C273 H27J 109.1
H30D C301 H30E 108.3
C302 C301 H30D 109.9
C302 C301 H30E 109.9
O11 C301 H30D 109.9
O11 C301 H30E 109.9
O11 C301 C302 108.9(6)
C301 C302 H30F 109.7
C301 C302 H30G 109.7
H30F C302 H30G 108.2
O16 C302 C301 109.7(5)
O16 C302 H30F 109.7
O16 C302 H30G 109.7
H30H C303 H30I 108.3
C304 C303 H30H 109.9
C304 C303 H30I 109.9
O16 C303 H30H 109.9
O16 C303 H30I 109.9
O16 C303 C304 109.1(5)
C303 C304 H30J 109.9
C303 C304 H30K 109.9
H30J C304 H30K 108.3
O15 C304 C303 108.8(5)
O15 C304 H30J 109.9
O15 C304 H30K 109.9
H30L C305 H30M 108.5
C306 C305 H30L 110.2
C306 C305 H30M 110.2
O15 C305 H30L 110.2
O15 C305 H30M 110.2
O15 C305 C306 107.7(5)
C305 C306 H30N 109.5
C305 C306 H30O 109.5
H30N C306 H30O 108.1
O14 C306 C305 110.8(5)
O14 C306 H30N 109.5
O14 C306 H30O 109.5
H30P C307 H30Q 108.4
C308 C307 H30P 110.0
C308 C307 H30Q 110.0
O14 C307 H30P 110.0
O14 C307 H30Q 110.0
O14 C307 C308 108.4(4)
C307 C308 H30R 110.0
C307 C308 H30S 110.0
H30R C308 H30S 108.4
O13 C308 C307 108.3(4)
O13 C308 H30R 110.0
O13 C308 H30S 110.0
H30T C309 H30U 108.1
C310 C309 H30T 109.6
C310 C309 H30U 109.6
O13 C309 H30T 109.6
O13 C309 H30U 109.6
O13 C309 C310 110.3(4)
C309 C310 H31A 110.1
C309 C310 H31B 110.1
H31A C310 H31B 108.4
O12 C310 C309 108.2(4)
O12 C310 H31A 110.1
O12 C310 H31B 110.1
H31C C311 H31D 108.2
C312 C311 H31C 109.8
C312 C311 H31D 109.8
O12 C311 H31C 109.8
O12 C311 H31D 109.8
O12 C311 C312 109.4(5)
C311 C312 H31E 109.5
C311 C312 H31F 109.5
H31E C312 H31F 108.0
O11 C312 C311 110.9(5)
O11 C312 H31E 109.5
O11 C312 H31F 109.5
C113 C114 H11C 120.8
C115 C114 C113 118.4(4)
C115 C114 H11C 120.8
C114 C115 H11D 119.3
C114 C115 C116 121.3(4)
C116 C115 H11D 119.3
C111 C116 H11E 119.2
C115 C116 C111 121.6(4)
C115 C116 H11E 119.2
C201 O1 K1 116.4(2)
C222 O1 C201 111.1(3)
C222 O1 K1 113.5(2)
C202 O2 K1 111.8(2)
C203 O2 C202 112.8(3)
C203 O2 K1 117.2(2)
C204 O3 K1 108.98(19)
C205 O3 C204 113.3(3)
C205 O3 K1 110.9(2)
C206 O4 K1 112.9(2)
C207 O4 C206 112.7(3)
C207 O4 K1 113.1(2)
C208 O5 C209 112.2(3)
C208 O5 K1 113.3(2)
C209 O5 K1 112.5(2)
C210 O6 C211 112.3(3)
C210 O6 K1 116.3(2)
C211 O6 K1 117.0(2)
C301 O11 K2 112.4(3)
C312 O11 C301 114.2(5)
C312 O11 K2 111.2(3)
C310 O12 C311 113.0(4)
C310 O12 K2 115.3(3)
C311 O12 K2 114.9(2)
C308 O13 C309 112.6(4)
C308 O13 K2 116.5(3)
C309 O13 K2 111.9(3)
C306 O14 C307 113.9(4)
C306 O14 K2 111.9(3)
C307 O14 K2 115.1(3)
C304 O15 C305 111.5(4)
C304 O15 K2 114.3(4)
C305 O15 K2 111.9(3)
C302 O16 C303 113.5(4)
C302 O16 K2 116.0(3)
C303 O16 K2 111.7(4)
O8 K1 O7 155.78(11)
O8 K1 O7A 161.4(3)
O8 K1 O1 90.19(9)
O8 K1 O2 90.25(9)
O8 K1 O3 76.75(8)
O8 K1 O4 84.74(9)
O8 K1 O5 87.49(9)
O8 K1 O6 104.86(8)
O7 K1 O7A 28.9(4)
O7 K1 O1 101.79(8)
O7 K1 O2 77.96(11)
O7 K1 O3 79.03(10)
O7 K1 O4 83.45(8)
O7 K1 O5 104.93(11)
O7 K1 O6 99.35(10)
O7A K1 O1 106.5(2)
O7A K1 O2 104.9(4)
O7A K1 O3 101.3(3)
O7A K1 O4 78.3(2)
O7A K1 O5 77.7(4)
O7A K1 O6 77.6(3)
O1 K1 O2 60.29(8)
O1 K1 O3 118.84(8)
O1 K1 O5 117.53(8)
O2 K1 O3 60.33(7)
O2 K1 O5 176.87(8)
O4 K1 O1 174.73(7)
O4 K1 O2 121.03(8)
O4 K1 O3 61.36(8)
O4 K1 O5 60.91(8)
O5 K1 O3 121.11(8)
O6 K1 O1 60.07(8)
O6 K1 O2 118.12(7)
O6 K1 O3 177.91(7)
O6 K1 O4 119.92(8)
O6 K1 O5 60.51(7)
O12 K2 O11 60.45(10)
O12 K2 O13 60.40(11)
O12 K2 O14 117.06(10)
O12 K2 O29 96.0(2)
O13 K2 O11 119.35(10)
O14 K2 O11 176.88(10)
O14 K2 O13 58.74(10)
O15 K2 O11 120.96(10)
O15 K2 O12 177.09(10)
O15 K2 O13 118.78(11)
O15 K2 O14 61.44(10)
O15 K2 O16 61.93(12)
O15 K2 O29 81.3(2)
O16 K2 O11 60.01(11)
O16 K2 O12 118.88(12)
O16 K2 O13 179.25(13)
O16 K2 O14 121.88(11)
O16 K2 O29 80.3(3)
O17 K2 O11 84.51(15)
O17 K2 O12 96.95(18)
O17 K2 O13 90.2(2)
O17 K2 O14 97.83(15)
O17 K2 O15 85.80(18)
O17 K2 O16 90.1(2)
O17 K2 O17A 14.1(3)
O17 K2 O29 166.5(3)
O17A K2 O11 72.1(3)
O17A K2 O12 84.9(4)
O17A K2 O13 90.6(5)
O17A K2 O14 110.0(3)
O17A K2 O15 97.9(4)
O17A K2 O16 89.5(5)
O17A K2 O29 168.8(5)
O19 K2 O11 85.9(3)
O19 K2 O12 84.5(3)
O19 K2 O13 100.8(2)
O19 K2 O14 92.1(3)
O19 K2 O15 93.0(3)
O19 K2 O16 78.9(2)
O19 K2 O17 168.0(3)
O19 K2 O17A 158.0(4)
O19 K2 O29 14.1(4)
O29 K2 O11 98.6(3)
O29 K2 O13 99.5(3)
O29 K2 O14 79.6(3)
C1 Fe1 C3 73.13(9)
C1 Fe1 C23 144.9(5)
C1 Fe1 C24 173.3(5)
C1 Fe1 C25 133.9(4)
C1 Fe1 C41 107.2(3)
C1 Fe1 C43 160.2(4)
C1 Fe1 C44 156.5(5)
C1 Fe1 C45 120.4(4)
C2 Fe1 C1 41.54(10)
C2 Fe1 C3 41.62(10)
C2 Fe1 C21 137.6(5)
C2 Fe1 C22 113.2(3)
C2 Fe1 C23 115.5(5)
C2 Fe1 C24 144.2(4)
C2 Fe1 C25 175.3(4)
C2 Fe1 C41 121.1(3)
C2 Fe1 C43 124.9(3)
C2 Fe1 C44 161.4(5)
C2 Fe1 C45 155.8(6)
C21 Fe1 C1 109.2(3)
C21 Fe1 C3 174.9(4)
C21 Fe1 C23 69.0(4)
C21 Fe1 C24 68.4(4)
C21 Fe1 C25 40.9(3)
C21 Fe1 C41 23.0(3)
C21 Fe1 C43 71.4(5)
C21 Fe1 C44 56.2(4)
C21 Fe1 C45 19.0(3)
C22 Fe1 C1 113.9(3)
C22 Fe1 C3 134.6(5)
C22 Fe1 C21 40.4(4)
C22 Fe1 C23 41.3(4)
C22 Fe1 C24 68.6(4)
C22 Fe1 C25 68.4(3)
C22 Fe1 C41 19.2(3)
C22 Fe1 C43 53.0(4)
C22 Fe1 C44 68.4(3)
C22 Fe1 C45 53.3(3)
C23 Fe1 C3 106.5(3)
C23 Fe1 C24 41.0(4)
C23 Fe1 C25 68.8(4)
C23 Fe1 C41 56.9(4)
C23 Fe1 C43 15.7(2)
C23 Fe1 C45 69.5(4)
C24 Fe1 C3 109.8(4)
C24 Fe1 C41 73.2(4)
C24 Fe1 C43 26.0(4)
C24 Fe1 C45 55.5(4)
C25 Fe1 C3 140.4(5)
C25 Fe1 C24 40.3(3)
C25 Fe1 C41 59.1(4)
C25 Fe1 C43 59.7(4)
C25 Fe1 C45 22.1(3)
C41 Fe1 C3 152.4(5)
C43 Fe1 C3 104.9(3)
C43 Fe1 C41 65.2(4)
C44 Fe1 C3 123.2(4)
C44 Fe1 C23 52.5(4)
C44 Fe1 C24 17.4(2)
C44 Fe1 C25 23.0(3)
C44 Fe1 C41 67.0(3)
C44 Fe1 C43 40.0(4)
C44 Fe1 C45 40.5(4)
C45 Fe1 C3 162.5(6)
C45 Fe1 C41 39.6(4)
C45 Fe1 C43 66.4(4)
C101 Fe2 C103 72.96(12)
C101 Fe2 C221 108.51(13)
C101 Fe2 C212 130.44(12)
C101 Fe2 C213 168.69(13)
C101 Fe2 C214 149.62(16)
C101 Fe2 C215 116.84(17)
C101 Fe2 P2 48.95(10)
C101 Fe2 P4 82.49(19)
C102 Fe2 C101 41.46(13)
C102 Fe2 C103 41.64(13)
C102 Fe2 C221 133.61(15)
C102 Fe2 C212 170.89(13)
C102 Fe2 C213 148.88(13)
C102 Fe2 C214 118.41(15)
C102 Fe2 C215 111.45(15)
C102 Fe2 P2 79.32(12)
C102 Fe2 P4 78.7(2)
C103 Fe2 P2 82.10(11)
C103 Fe2 P4 47.7(2)
C221 Fe2 C103 169.95(16)
C221 Fe2 P2 106.50(11)
C221 Fe2 P4 141.9(2)
C212 Fe2 C103 146.57(14)
C212 Fe2 C221 39.30(14)
C212 Fe2 P2 96.98(8)
C212 Fe2 P4 105.8(2)
C213 Fe2 C103 113.34(13)
C213 Fe2 C221 67.05(14)
C213 Fe2 C212 39.71(13)
C213 Fe2 C214 39.81(15)
C213 Fe2 C215 67.19(16)
C213 Fe2 P2 121.15(10)
C213 Fe2 P4 94.94(19)
C214 Fe2 C103 106.10(14)
C214 Fe2 C221 67.39(15)
C214 Fe2 C212 66.52(12)
C214 Fe2 C215 39.94(19)
C214 Fe2 P2 160.88(12)
C214 Fe2 P4 120.1(2)
C215 Fe2 C103 129.50(18)
C215 Fe2 C221 40.68(17)
C215 Fe2 C212 66.82(13)
C215 Fe2 P2 143.87(17)
C215 Fe2 P4 159.9(2)
P2 Fe2 P4 53.06(17)
C53 C54 H54A 120.8
C55 C54 C53 118.3(3)
C55 C54 H54A 120.8
C133 C134 C135 118.6(5)
C133 C134 H13F 120.7
C135 C134 H13F 120.7
C1 P1 C5 99.03(11)
C1 P1 Fe1 58.69(8)
C5 P1 Fe1 101.02(9)
C3 P3 Fe1 59.3(4)
C4 P3 C3 58.1(6)
C4 P3 C5 59.7(6)
C4 P3 Fe1 110.3(8)
C5 P3 C3 100.5(8)
C5 P3 Fe1 107.1(7)
C101 P2 Fe2 59.08(10)
C101 P2 C105 99.8(2)
C105 P2 Fe2 102.13(15)
C103 C104 H10B 118.9
C105 C104 C103 122.1(4)
C105 C104 H10B 118.9
C104 C105 P2 112.1(3)
C104 C105 C151 125.9(4)
C151 C105 P2 121.9(4)
C152 C151 C105 119.4(6)
C156 C151 C105 121.7(5)
C156 C151 C152 118.7(5)
C151 C152 H152 121.3
C151 C152 C153 117.4(8)
C153 C152 H152 121.3
C152 C153 H15D 119.1
C154 C153 C152 121.8(7)
C154 C153 H15D 119.1
C153 C154 H15E 120.4
C155 C154 C153 119.2(7)
C155 C154 H15E 120.4
C154 C155 H15F 119.8
C154 C155 C156 120.5(8)
C156 C155 H15F 119.8
C151 C156 C155 122.1(6)
C151 C156 H15G 118.9
C155 C156 H15G 118.9
C103 P4 Fe2 59.6(2)
C103 P4 C605 99.6(12)
C605 P4 Fe2 97.4(7)
C101 C604 H604 120.6
C605 C604 C101 118.7(17)
C605 C604 H604 120.6
C604 C605 P4 115.3(14)
C604 C605 C651 124.4(15)
C651 C605 P4 120.1(13)
C652 C651 C605 114(2)
C656 C651 C605 125(2)
C656 C651 C652 121.2(18)
C651 C652 H652 121.1
C651 C652 C653 118(2)
C653 C652 H652 121.1
C652 C653 H653 120.2
C654 C653 C652 120(2)
C654 C653 H653 120.2
C653 C654 H654 119.1
C655 C654 C653 122(2)
C655 C654 H654 119.1
C654 C655 H655 120.2
C654 C655 C656 120(2)
C656 C655 H655 120.2
C651 C656 C655 120(2)
C651 C656 H656 120.1
C655 C656 H656 120.1
C500 O17 K2 130.7(6)
C503 O17 K2 124.3(5)
C503 O17 C500 104.8(7)
O17 C500 H50D 110.1
O17 C500 H50E 110.1
H50D C500 H50E 108.4
C501 C500 O17 108.0(8)
C501 C500 H50D 110.1
C501 C500 H50E 110.1
C500 C501 H50F 110.5
C500 C501 H50G 110.5
C500 C501 C502 106.1(8)
H50F C501 H50G 108.7
C502 C501 H50F 110.5
C502 C501 H50G 110.5
C501 C502 H50H 111.5
C501 C502 H50I 111.5
C501 C502 C503 101.4(7)
H50H C502 H50I 109.3
C503 C502 H50H 111.5
C503 C502 H50I 111.5
O17 C503 C502 108.6(9)
O17 C503 H50J 110.0
O17 C503 H50K 110.0
C502 C503 H50J 110.0
C502 C503 H50K 110.0
H50J C503 H50K 108.4
C510 O17A K2 115.7(13)
C510 O17A C513 110.4(14)
C513 O17A K2 108.7(15)
O17A C510 H51E 109.5
O17A C510 H51F 109.5
H51E C510 H51F 108.1
C511 C510 O17A 110.6(13)
C511 C510 H51E 109.5
C511 C510 H51F 109.5
C510 C511 H51A 109.9
C510 C511 H51B 109.9
C510 C511 C512 108.8(13)
H51A C511 H51B 108.3
C512 C511 H51A 109.9
C512 C511 H51B 109.9
C511 C512 H51C 110.4
C511 C512 H51D 110.4
C511 C512 C513 106.7(18)
H51C C512 H51D 108.6
C513 C512 H51C 110.4
C513 C512 H51D 110.4
O17A C513 C512 102(2)
O17A C513 H51G 111.4
O17A C513 H51H 111.4
C512 C513 H51G 111.4
C512 C513 H51H 111.4
H51G C513 H51H 109.3
C191 O19 K2 111.2(5)
C194 O19 K2 137.8(8)
C194 O19 C191 110.6(9)
O19 C191 H19A 110.5
O19 C191 H19B 110.5
O19 C191 C192 106.2(8)
H19A C191 H19B 108.7
C192 C191 H19A 110.5
C192 C191 H19B 110.5
C191 C192 H19C 112.3
C191 C192 H19D 112.3
C191 C192 C193 97.5(9)
H19C C192 H19D 109.9
C193 C192 H19C 112.3
C193 C192 H19D 112.3
C192 C193 H19E 109.7
C192 C193 H19F 109.7
H19E C193 H19F 108.2
C194 C193 C192 109.9(12)
C194 C193 H19E 109.7
C194 C193 H19F 109.7
O19 C194 H19G 109.2
O19 C194 H19H 109.2
C193 C194 O19 112.2(13)
C193 C194 H19G 109.2
C193 C194 H19H 109.2
H19G C194 H19H 107.9
C291 O29 K2 113.1(9)
C294 O29 K2 120.4(11)
C294 O29 C291 109.3(10)
O29 C291 H29P 110.5
O29 C291 H29Q 110.5
O29 C291 C292 106.2(10)
H29P C291 H29Q 108.7
C292 C291 H29P 110.5
C292 C291 H29Q 110.5
C291 C292 H29R 112.8
C291 C292 H29S 112.8
C291 C292 C293 94.7(10)
H29R C292 H29S 110.2
C293 C292 H29R 112.8
C293 C292 H29S 112.8
C292 C293 H29T 110.1
C292 C293 H29U 110.1
H29T C293 H29U 108.4
C294 C293 C292 108.0(14)
C294 C293 H29T 110.1
C294 C293 H29U 110.1
O29 C294 H29V 109.6
O29 C294 H29W 109.6
C293 C294 O29 110.1(13)
C293 C294 H29V 109.6
C293 C294 H29W 109.6
H29V C294 H29W 108.2

loop_
_geom_bond_atom_site_label_1
_geom_bond_atom_site_label_2
_geom_bond_distance
C1 C2 1.426(3)
C1 C11 1.482(3)
C1 Fe1 2.044(2)
C1 P1 1.816(2)
C2 H2A 0.9800
C2 C3 1.463(3)
C2 Fe1 1.975(2)
C3 C4 1.471(3)
C3 C31 1.479(3)
C3 Fe1 2.124(2)
C3 P3 1.708(13)
C4 H4A 0.9800
C4 C5 1.350(4)
C4 P3 1.147(13)
C5 C51 1.477(3)
C5 P1 1.838(3)
C5 P3 1.497(14)
C11 C12 1.403(4)
C11 C16 1.395(4)
C12 H12A 0.9300
C12 C13 1.383(4)
C13 H13A 0.9300
C13 C14 1.382(5)
C14 H14A 0.9300
C14 C15 1.374(5)
C15 H15A 0.9300
C15 C16 1.392(4)
C16 H16A 0.9300
C21 C22 1.409(13)
C21 C25 1.439(12)
C21 C26 1.505(12)
C21 Fe1 2.044(8)
C22 C23 1.441(17)
C22 C27 1.493(10)
C22 Fe1 2.033(7)
C23 C24 1.448(15)
C23 C28 1.473(16)
C23 Fe1 2.055(12)
C24 C25 1.433(11)
C24 C29 1.499(13)
C24 Fe1 2.079(10)
C25 C30 1.501(12)
C25 Fe1 2.076(7)
C26 H26A 0.9600
C26 H26B 0.9600
C26 H26C 0.9600
C27 H27A 0.9600
C27 H27B 0.9600
C27 H27C 0.9600
C28 H28A 0.9600
C28 H28B 0.9600
C28 H28C 0.9600
C29 H29A 0.9600
C29 H29B 0.9600
C29 H29C 0.9600
C30 H30A 0.9600
C30 H30B 0.9600
C30 H30C 0.9600
C41 C42 1.412(11)
C41 C45 1.423(14)
C41 C46 1.523(11)
C41 Fe1 2.119(9)
C42 C43 1.434(13)
C42 C47 1.488(11)
C42 Fe1 2.147(8)
C43 C44 1.418(15)
C43 C48 1.522(16)
C43 Fe1 2.099(11)
C44 C45 1.430(13)
C44 C49 1.508(10)
C44 Fe1 2.049(9)
C45 C50 1.496(10)
C45 Fe1 2.085(8)
C46 H46A 0.9600
C46 H46B 0.9600
C46 H46C 0.9600
C47 H47A 0.9600
C47 H47B 0.9600
C47 H47C 0.9600
C48 H48A 0.9600
C48 H48B 0.9600
C48 H48C 0.9600
C49 H49A 0.9600
C49 H49B 0.9600
C49 H49C 0.9600
C50 H50A 0.9600
C50 H50B 0.9600
C50 H50C 0.9600
C31 C32 1.405(4)
C31 C36 1.399(4)
C32 H32A 0.9300
C32 C33 1.390(4)
C33 H33A 0.9300
C33 C34 1.374(6)
C34 H34A 0.9300
C34 C35 1.378(5)
C35 H35A 0.9300
C35 C36 1.397(4)
C36 H36A 0.9300
C51 C52 1.385(4)
C51 C56 1.395(4)
C52 H52A 0.9300
C52 C53 1.394(4)
C53 H53A 0.9300
C53 C54 1.367(6)
C55 H55A 0.9300
C55 C56 1.388(4)
C55 C54 1.364(6)
C56 H56A 0.9300
C101 C102 1.428(5)
C101 C111 1.483(4)
C101 Fe2 2.048(3)
C101 P2 1.801(4)
C101 C604 1.447(18)
C102 H10A 0.9800
C102 C103 1.456(5)
C102 Fe2 1.980(3)
C103 C131 1.475(5)
C103 Fe2 2.104(3)
C103 C104 1.474(6)
C103 P4 1.804(9)
C111 C112 1.396(5)
C111 C116 1.392(5)
C112 H11A 0.9300
C112 C113 1.383(5)
C113 H11B 0.9300
C113 C114 1.376(6)
C131 C132 1.401(5)
C131 C136 1.395(6)
C132 H13B 0.9300
C132 C133 1.395(6)
C133 H13C 0.9300
C133 C134 1.377(8)
C135 H13D 0.9300
C135 C136 1.377(6)
C135 C134 1.384(7)
C136 H13E 0.9300
C201 H20A 0.9700
C201 H20B 0.9700
C201 C202 1.472(6)
C201 O1 1.425(5)
C202 H20C 0.9700
C202 H20D 0.9700
C202 O2 1.433(4)
C203 H20E 0.9700
C203 H20F 0.9700
C203 C204 1.494(6)
C203 O2 1.411(5)
C204 H20G 0.9700
C204 H20H 0.9700
C204 O3 1.432(5)
C205 H20I 0.9700
C205 H20J 0.9700
C205 C206 1.490(6)
C205 O3 1.418(4)
C206 H20K 0.9700
C206 H20L 0.9700
C206 O4 1.421(5)
C207 H20M 0.9700
C207 H20N 0.9700
C207 C208 1.496(7)
C207 O4 1.417(5)
C208 H20O 0.9700
C208 H20P 0.9700
C208 O5 1.416(5)
C209 H20Q 0.9700
C209 H20R 0.9700
C209 C210 1.481(6)
C209 O5 1.430(5)
C210 H21A 0.9700
C210 H21B 0.9700
C210 O6 1.415(5)
C211 H21C 0.9700
C211 H21D 0.9700
C211 C222 1.490(6)
C211 O6 1.423(4)
C221 C212 1.400(5)
C221 C215 1.447(6)
C221 C216 1.504(6)
C221 Fe2 2.087(3)
C212 C213 1.402(5)
C212 C217 1.508(4)
C212 Fe2 2.078(3)
C222 H22A 0.9700
C222 H22B 0.9700
C222 O1 1.417(5)
C213 C214 1.398(5)
C213 C218 1.507(6)
C213 Fe2 2.049(3)
C214 C215 1.412(7)
C214 C219 1.512(5)
C214 Fe2 2.057(3)
C215 C220 1.510(6)
C215 Fe2 2.077(3)
C216 H21E 0.9600
C216 H21F 0.9600
C216 H21G 0.9600
C217 H21H 0.9600
C217 H21I 0.9600
C217 H21J 0.9600
C218 H21K 0.9600
C218 H21L 0.9600
C218 H21M 0.9600
C219 H21N 0.9600
C219 H21O 0.9600
C219 H21P 0.9600
C220 H22C 0.9600
C220 H22D 0.9600
C220 H22E 0.9600
O8 C232 1.416(5)
O8 C235 1.406(5)
O8 K1 2.677(2)
C232 H23A 0.9700
C232 H23B 0.9700
C232 C233 1.481(7)
C233 H23C 0.9700
C233 H23D 0.9700
C233 C234 1.489(6)
C234 H23E 0.9700
C234 H23F 0.9700
C234 C235 1.502(6)
C235 H23G 0.9700
C235 H23H 0.9700
O7 C236 1.414(6)
O7 C239 1.391(6)
O7 K1 2.700(3)
C236 H23I 0.9700
C236 H23J 0.9700
C236 C237 1.500(8)
C237 H23K 0.9700
C237 H23L 0.9700
C237 C238 1.510(15)
C238 H23M 0.9700
C238 H23N 0.9700
C238 C239 1.489(17)
C239 H23O 0.9700
C239 H23P 0.9700
O7A C274 1.30(2)
O7A C271 1.41(2)
O7A K1 2.712(11)
C274 H27D 0.9700
C274 H27E 0.9700
C274 C273 1.46(4)
C272 H27F 0.9700
C272 H27G 0.9700
C272 C271 1.41(8)
C272 C273 1.45(6)
C271 H27H 0.9700
C271 H27I 0.9700
C273 H27X 0.9700
C273 H27J 0.9700
C301 H30D 0.9700
C301 H30E 0.9700
C301 C302 1.495(9)
C301 O11 1.428(6)
C302 H30F 0.9700
C302 H30G 0.9700
C302 O16 1.358(6)
C303 H30H 0.9700
C303 H30I 0.9700
C303 C304 1.489(8)
C303 O16 1.462(7)
C304 H30J 0.9700
C304 H30K 0.9700
C304 O15 1.396(7)
C305 H30L 0.9700
C305 H30M 0.9700
C305 C306 1.471(8)
C305 O15 1.443(6)
C306 H30N 0.9700
C306 H30O 0.9700
C306 O14 1.384(6)
C307 H30P 0.9700
C307 H30Q 0.9700
C307 C308 1.490(7)
C307 O14 1.400(5)
C308 H30R 0.9700
C308 H30S 0.9700
C308 O13 1.399(6)
C309 H30T 0.9700
C309 H30U 0.9700
C309 C310 1.466(7)
C309 O13 1.433(5)
C310 H31A 0.9700
C310 H31B 0.9700
C310 O12 1.403(6)
C311 H31C 0.9700
C311 H31D 0.9700
C311 C312 1.478(8)
C311 O12 1.420(6)
C312 H31E 0.9700
C312 H31F 0.9700
C312 O11 1.368(6)
C114 H11C 0.9300
C114 C115 1.370(6)
C115 H11D 0.9300
C115 C116 1.380(5)
C116 H11E 0.9300
O1 K1 2.788(2)
O2 K1 2.792(3)
O3 K1 2.834(2)
O4 K1 2.780(2)
O5 K1 2.800(3)
O6 K1 2.778(2)
O11 K2 2.852(4)
O12 K2 2.782(3)
O13 K2 2.827(3)
O14 K2 2.819(4)
O15 K2 2.757(3)
O16 K2 2.769(3)
K2 O17 2.674(6)
K2 O17A 2.715(16)
K2 O19 2.573(7)
K2 O29 2.813(13)
Fe2 P2 2.2707(10)
Fe2 P4 2.331(7)
C54 H54A 0.9300
C134 H13F 0.9300
P2 C105 1.833(4)
C104 H10B 0.9300
C104 C105 1.356(7)
C105 C151 1.500(6)
C151 C152 1.413(8)
C151 C156 1.373(9)
C152 H152 0.9300
C152 C153 1.433(10)
C153 H15D 0.9300
C153 C154 1.377(15)
C154 H15E 0.9300
C154 C155 1.354(12)
C155 H15F 0.9300
C155 C156 1.394(7)
C156 H15G 0.9300
P4 C605 1.820(13)
C604 H604 0.9300
C604 C605 1.378(13)
C605 C651 1.504(13)
C651 C652 1.42(2)
C651 C656 1.357(19)
C652 H652 0.9300
C652 C653 1.42(2)
C653 H653 0.9300
C653 C654 1.38(2)
C654 H654 0.9300
C654 C655 1.35(2)
C655 H655 0.9300
C655 C656 1.42(2)
C656 H656 0.9300
O17 C500 1.417(10)
O17 C503 1.352(10)
C500 H50D 0.9700
C500 H50E 0.9700
C500 C501 1.395(13)
C501 H50F 0.9700
C501 H50G 0.9700
C501 C502 1.46(2)
C502 H50H 0.9700
C502 H50I 0.9700
C502 C503 1.549(15)
C503 H50J 0.9700
C503 H50K 0.9700
O17A C510 1.410(13)
O17A C513 1.48(4)
C510 H51E 0.9700
C510 H51F 0.9700
C510 C511 1.374(15)
C511 H51A 0.9700
C511 H51B 0.9700
C511 C512 1.45(2)
C512 H51C 0.9700
C512 H51D 0.9700
C512 C513 1.57(3)
C513 H51G 0.9700
C513 H51H 0.9700
O19 C191 1.480(10)
O19 C194 1.360(10)
C191 H19A 0.9700
C191 H19B 0.9700
C191 C192 1.492(12)
C192 H19C 0.9700
C192 H19D 0.9700
C192 C193 1.652(18)
C193 H19E 0.9700
C193 H19F 0.9700
C193 C194 1.248(19)
C194 H19G 0.9700
C194 H19H 0.9700
O29 C291 1.484(11)
O29 C294 1.360(11)
C291 H29P 0.9700
C291 H29Q 0.9700
C291 C292 1.498(14)
C292 H29R 0.9700
C292 H29S 0.9700
C292 C293 1.66(2)
C293 H29T 0.9700
C293 H29U 0.9700
C293 C294 1.254(19)
C294 H29V 0.9700
C294 H29W 0.9700
